data_4086500
loop_
_publ_author_name
'Hiller, Markus'
'Maier, Martin'
'Wadepohl, Hubert'
'Enders, Markus'

_publ_section_title
;
 Paramagnetic NMR Analysis of Substituted Biscyclooctatetraene Lanthanide
 Complexes
;
_journal_issue 11
_journal_name_full Organometallics
_journal_page_first 1916
_journal_paper_doi 10.1021/acs.organomet.6b00241
_journal_volume 35
_journal_year 2016
_chemical_formula_moiety 'C40 H58 Li O3 Tb'
_chemical_formula_sum 'C40 H58 Li O3 Tb'
_chemical_formula_weight 752.72
_chemical_properties_physical 'air-sensitive, moisture-sensitive'
_space_group_crystal_system monoclinic
_space_group_IT_number 15
_space_group_name_Hall '-C 2yc'
_space_group_name_H-M_alt 'C 1 2/c 1'
_symmetry_cell_setting monoclinic
_symmetry_Int_Tables_number 15
_symmetry_space_group_name_Hall '-C 2yc'
_symmetry_space_group_name_H-M 'C 1 2/c 1'
_atom_sites_solution_hydrogens mixed
_atom_sites_solution_primary iterative
_atom_sites_solution_secondary difmap
_audit_block_code en_mh2
_audit_creation_date
;
'Mon Aug 10 15:57:44 2015'
;
_audit_creation_method
;
Olex2 1.2
(compiled 2015.01.26 svn.r3151 for OlexSys, GUI svn.r4998)
;
_audit_update_record '19.08.2015 16:36:38 CEST UTC+02:00  encif 1.32'
_cell_angle_alpha 90
_cell_angle_beta 94.7190(8)
_cell_angle_gamma 90
_cell_formula_units_Z 16
_cell_length_a 19.93306(18)
_cell_length_b 11.24577(8)
_cell_length_c 62.0951(5)
_cell_measurement_reflns_used 69950
_cell_measurement_temperature 120(1)
_cell_measurement_theta_max 69.7980
_cell_measurement_theta_min 4.4470
_cell_volume 13872.2(2)
_computing_cell_refinement
;
CrysAlisPro, Agilent Technologies,
Version 1.171.37.35h (release 09-02-2015 CrysAlis171 .NET)
(compiled Feb  9 2015,16:26:32)
;
_computing_data_collection
;
CrysAlisPro, Agilent Technologies,
Version 1.171.37.35h (release 09-02-2015 CrysAlis171 .NET)
(compiled Feb  9 2015,16:26:32)
;
_computing_data_reduction
;
CrysAlisPro, Agilent Technologies,
Version 1.171.37.35h (release 09-02-2015 CrysAlis171 .NET)
(compiled Feb  9 2015,16:26:32)
;
_computing_molecular_graphics 'Olex2 (Dolomanov et al., 2009)'
_computing_publication_material 'encif (Wadepohl, 2009-14); encifer 1.5 (CCDC, 2014)'
_computing_structure_refinement 'ShelXL (Sheldrick, 2008)'
_computing_structure_solution 'SUPERFLIP (Palatinus, 2007-2009)'
_diffrn_ambient_environment 'perfluoro polyether oil / N~2~'
_diffrn_ambient_temperature 120(1)
_diffrn_detector 'CCD plate'
_diffrn_detector_area_resol_mean 7.9621
_diffrn_detector_type Eos
_diffrn_measured_fraction_theta_full 0.999
_diffrn_measured_fraction_theta_max 0.996
_diffrn_measurement_details
;
  1 omega  -18.00   18.00   0.7500    1.0000
omega____ theta____ kappa____ phi______ frames
    -       -2.5079  -57.0000  120.0000 48

  2 omega  -76.00  -29.50   0.7500    1.0000
omega____ theta____ kappa____ phi______ frames
    -       -2.5079  -57.0000  120.0000 62

  3 omega  -38.00   57.25   0.7500    1.0000
omega____ theta____ kappa____ phi______ frames
    -       -2.5079   77.0000 -180.0000 127

  4 omega  -42.00   17.25   0.7500    1.0000
omega____ theta____ kappa____ phi______ frames
    -       -2.5079   77.0000  -30.0000 79

  5 phi    165.00  236.25   0.7500    1.0000
omega____ theta____ kappa____ phi______ frames
   2.5079    2.5079  -40.0000     -     95

  6 phi    120.00  162.00   0.7500    1.0000
omega____ theta____ kappa____ phi______ frames
   2.5079    2.5079  -40.0000     -     56

  7 omega   -9.00   30.00   0.7500    4.0000
omega____ theta____ kappa____ phi______ frames
    -       32.0000   79.0000  -31.2727 52

  8 omega   -2.00   37.00   0.7500    4.0000
omega____ theta____ kappa____ phi______ frames
    -       36.0000   80.0000  169.9188 52

  9 omega    1.00   36.25   0.7500    4.0000
omega____ theta____ kappa____ phi______ frames
    -       40.0000   80.0000 -109.0048 47

 10 omega    2.00   30.50   0.7500    4.0000
omega____ theta____ kappa____ phi______ frames
    -       44.0000   80.0000   72.8774 38

 11 omega    7.00   42.25   0.7500    4.0000
omega____ theta____ kappa____ phi______ frames
    -       48.0000   80.0000    3.7359 47

 12 omega  -46.00  -19.75   0.7500    4.0000
omega____ theta____ kappa____ phi______ frames
    -      -57.8793  -77.0000   60.0000 35

 13 omega -137.00  -50.75   0.7500    4.0000
omega____ theta____ kappa____ phi______ frames
    -      -57.8793  -77.0000   60.0000 115

 14 omega  -54.00   18.00   0.7500    4.0000
omega____ theta____ kappa____ phi______ frames
    -      -57.8793   45.0000   60.0000 96

 15 omega  -64.00  -20.50   0.7500    4.0000
omega____ theta____ kappa____ phi______ frames
    -      -57.8793  -77.0000    0.0000 58

 16 omega   21.00   47.25   0.7500    4.0000
omega____ theta____ kappa____ phi______ frames
    -       57.8793   77.0000 -150.0000 35

 17 omega   55.00   81.25   0.7500    4.0000
omega____ theta____ kappa____ phi______ frames
    -       57.8793   77.0000  120.0000 35

 18 omega   35.00   97.25   0.7500    4.0000
omega____ theta____ kappa____ phi______ frames
    -       57.8793  -80.0000  176.5409 83

 19 omega   63.00   95.25   0.7500    4.0000
omega____ theta____ kappa____ phi______ frames
    -       57.8793  -80.0000  109.0076 43

 20 omega   77.00  136.25   0.7500    4.0000
omega____ theta____ kappa____ phi______ frames
    -       57.8793   77.0000   60.0000 79

 21 omega   50.00   76.25   0.7500    4.0000
omega____ theta____ kappa____ phi______ frames
    -       57.8793  -77.0000  -60.0000 35

 22 omega   19.00  114.25   0.7500    4.0000
omega____ theta____ kappa____ phi______ frames
    -       57.8793   77.0000  -60.0000 127

 23 omega  -23.00   52.00   0.7500    4.0000
omega____ theta____ kappa____ phi______ frames
    -       57.8793  -80.0000  109.0076 100

 24 omega   21.00   47.25   0.7500    4.0000
omega____ theta____ kappa____ phi______ frames
    -       57.8793   77.0000  120.0000 35

 25 omega   30.00   56.25   0.7500    4.0000
omega____ theta____ kappa____ phi______ frames
    -       57.8793   77.0000   60.0000 35

 26 omega   18.00   44.25   0.7500    4.0000
omega____ theta____ kappa____ phi______ frames
    -       57.8793   77.0000  150.0000 35

 27 omega   18.00   52.50   0.7500    4.0000
omega____ theta____ kappa____ phi______ frames
    -       57.8793   77.0000 -180.0000 46

 28 omega   72.00  121.50   0.7500    4.0000
omega____ theta____ kappa____ phi______ frames
    -       57.8793   77.0000 -150.0000 66

 29 omega   18.00   43.50   0.7500    4.0000
omega____ theta____ kappa____ phi______ frames
    -       60.0000   80.0000 -124.1252 34

 30 omega   19.00   44.50   0.7500    4.0000
omega____ theta____ kappa____ phi______ frames
    -       60.0000   79.0000   93.4721 34

 31 omega   18.00   43.50   0.7500    4.0000
omega____ theta____ kappa____ phi______ frames
    -       60.0000   80.0000 -108.7866 34

 32 omega   25.00   61.00   0.7500    4.0000
omega____ theta____ kappa____ phi______ frames
    -       64.0000   77.0000  147.6670 48

 33 omega   83.00  109.25   0.7500    4.0000
omega____ theta____ kappa____ phi______ frames
    -       64.0000   77.0000 -110.5901 35

 34 omega   31.00   56.50   0.7500    4.0000
omega____ theta____ kappa____ phi______ frames
    -       64.0000   77.0000 -110.5901 34

 35 omega  -13.00  110.00   0.7500    4.0000
omega____ theta____ kappa____ phi______ frames
    -       68.0000  -80.0000   81.7957 164

 36 omega   98.00  138.50   0.7500    4.0000
omega____ theta____ kappa____ phi______ frames
    -       68.0000   77.0000   92.5497 54

 37 omega   33.00  126.00   0.7500    4.0000
omega____ theta____ kappa____ phi______ frames
    -       68.0000   77.0000  163.1165 124

 38 omega   29.00   55.25   0.7500    4.0000
omega____ theta____ kappa____ phi______ frames
    -       68.0000   75.0000  -36.4475 35

 39 omega   28.00  105.25   0.7500    4.0000
omega____ theta____ kappa____ phi______ frames
    -       68.0000   77.0000  -95.6193 103

 40 omega   28.00   54.25   0.7500    4.0000
omega____ theta____ kappa____ phi______ frames
    -       68.0000   77.0000   92.5497 35

 41 omega   36.00   70.50   0.7500    4.0000
omega____ theta____ kappa____ phi______ frames
    -       72.0000   76.0000  112.3114 46

 42 omega   -9.00  114.00   0.7500    4.0000
omega____ theta____ kappa____ phi______ frames
    -       72.0000  -80.0000 -112.5458 164

 43 omega   90.00  116.25   0.7500    4.0000
omega____ theta____ kappa____ phi______ frames
    -       72.0000   64.0000   28.5711 35

 44 omega   39.00   65.25   0.7500    4.0000
omega____ theta____ kappa____ phi______ frames
    -       72.0000   64.0000   28.5711 35

 45 omega   39.00   87.00   0.7500    4.0000
omega____ theta____ kappa____ phi______ frames
    -       72.0000   58.0000 -128.2911 64

 46 omega   32.00   58.25   0.7500    4.0000
omega____ theta____ kappa____ phi______ frames
    -       72.0000   77.0000   45.9952 35

 47 omega   47.00   81.50   0.7500    4.0000
omega____ theta____ kappa____ phi______ frames
    -       72.0000  -79.0000  -10.9490 46

 48 omega   40.00  132.25   0.7500    4.0000
omega____ theta____ kappa____ phi______ frames
    -       72.0000   63.0000  -42.8589 123

 49 omega   38.00   71.00   0.7500    4.0000
omega____ theta____ kappa____ phi______ frames
    -       72.0000   76.0000  141.9232 44

 50 omega   47.00   73.25   0.7500    4.0000
omega____ theta____ kappa____ phi______ frames
    -       76.0000  -79.0000  -52.5132 35

 51 omega    7.00   33.25   0.7500    4.0000
omega____ theta____ kappa____ phi______ frames
    -       76.0000  -79.0000  -52.5132 35

 52 omega   45.00   75.00   0.7500    4.0000
omega____ theta____ kappa____ phi______ frames
    -       76.0000   55.0000   39.5244 40

 53 omega   47.00   73.25   0.7500    4.0000
omega____ theta____ kappa____ phi______ frames
    -       76.0000   51.0000  179.5580 35

 54 omega   55.00   81.25   0.7500    4.0000
omega____ theta____ kappa____ phi______ frames
    -       76.0000   59.0000   85.2588 35

 55 omega   41.00   67.25   0.7500    4.0000
omega____ theta____ kappa____ phi______ frames
    -       76.0000   71.0000  -50.9591 35

 56 omega   72.00   98.25   0.7500    4.0000
omega____ theta____ kappa____ phi______ frames
    -       80.0000  -80.0000 -161.9486 35

 57 omega   46.00  116.50   0.7500    4.0000
omega____ theta____ kappa____ phi______ frames
    -       80.0000   46.0000  141.9088 94

 58 omega   44.00  102.50   0.7500    4.0000
omega____ theta____ kappa____ phi______ frames
    -       84.0000   77.0000  -33.7439 78

 59 omega   51.00   76.50   0.7500    4.0000
omega____ theta____ kappa____ phi______ frames
    -       84.0000   65.0000   33.1944 34

 60 omega   51.00   85.50   0.7500    4.0000
omega____ theta____ kappa____ phi______ frames
    -       84.0000   53.0000  -76.5921 46

 61 omega   53.00  110.00   0.7500   12.0000
omega____ theta____ kappa____ phi______ frames
    -       88.0000   69.0000 -132.7154 76

 62 omega   50.00   76.25   0.7500   12.0000
omega____ theta____ kappa____ phi______ frames
    -       88.0000   77.0000   36.5184 35

 63 omega   56.00  166.25   0.7500   12.0000
omega____ theta____ kappa____ phi______ frames
    -       92.0000   70.0000  131.0160 147

 64 omega   61.00   87.25   0.7500   12.0000
omega____ theta____ kappa____ phi______ frames
    -       96.0000   51.0000 -165.0549 35

 65 omega   62.00  118.25   0.7500   12.0000
omega____ theta____ kappa____ phi______ frames
    -       96.0000   66.0000   31.0174 75

 66 omega   62.00  167.00   0.7500   12.0000
omega____ theta____ kappa____ phi______ frames
    -       96.0000   52.0000  -32.8838 140

 67 omega   62.00  171.50   0.7500   12.0000
omega____ theta____ kappa____ phi______ frames
    -       96.0000   68.0000  -87.6367 146

 68 omega   59.00   85.25   0.7500   12.0000
omega____ theta____ kappa____ phi______ frames
    -       96.0000   71.0000 -179.9940 35

 69 omega   61.00   88.00   0.7500   12.0000
omega____ theta____ kappa____ phi______ frames
    -      100.0000   76.0000  176.5321 36

 70 omega   68.00   94.25   0.7500   12.0000
omega____ theta____ kappa____ phi______ frames
    -      100.0000   59.0000  -63.7742 35

 71 omega  142.00  168.25   0.7500   12.0000
omega____ theta____ kappa____ phi______ frames
    -      100.0000   73.0000  -21.3748 35

 72 omega   62.00  108.50   0.7500   12.0000
omega____ theta____ kappa____ phi______ frames
    -      100.0000   73.0000  -21.3748 62

 73 omega   66.00   92.25   0.7500   12.0000
omega____ theta____ kappa____ phi______ frames
    -      104.0000  -80.0000   -1.8670 35

 74 omega  106.00  157.00   0.7500   12.0000
omega____ theta____ kappa____ phi______ frames
    -      108.0000   77.0000   81.9170 68

 75 omega   70.00   97.00   0.7500   12.0000
omega____ theta____ kappa____ phi______ frames
    -      108.0000   77.0000   81.9170 36

 76 omega   34.00  153.25   0.7500   12.0000
omega____ theta____ kappa____ phi______ frames
    -      113.2507  -80.0000   46.8927 159

 77 omega   74.00  121.25   0.7500   12.0000
omega____ theta____ kappa____ phi______ frames
    -      113.2507  -80.0000  -67.0775 63

 78 omega   33.00   58.50   0.7500   12.0000
omega____ theta____ kappa____ phi______ frames
    -      113.2507  -80.0000  -67.0775 34

 79 omega   80.00  177.50   0.7500   12.0000
omega____ theta____ kappa____ phi______ frames
    -      113.2507   65.0000 -126.2549 130

 80 omega   80.00  176.00   0.7500   12.0000
omega____ theta____ kappa____ phi______ frames
    -      113.2507   65.0000  120.0000 128

 81 omega   81.00  177.00   0.7500   12.0000
omega____ theta____ kappa____ phi______ frames
    -      113.2507   65.0000  -30.0000 128

 82 omega   72.00   98.25   0.7500   12.0000
omega____ theta____ kappa____ phi______ frames
    -      113.2507  -79.0000  126.5245 35

 83 omega   34.00   61.00   0.7500   12.0000
omega____ theta____ kappa____ phi______ frames
    -      113.2507  -79.0000  126.5245 36

 84 omega   73.00  122.50   0.7500   12.0000
omega____ theta____ kappa____ phi______ frames
    -      113.2507   43.0000 -180.0000 66

 85 omega   73.00   98.50   0.7500   12.0000
omega____ theta____ kappa____ phi______ frames
    -      113.2507   77.0000  150.0000 34

 86 omega   75.00  101.25   0.7500   12.0000
omega____ theta____ kappa____ phi______ frames
    -      113.2507   77.0000   60.0000 35

 87 omega   80.00  106.25   0.7500   12.0000
omega____ theta____ kappa____ phi______ frames
    -      113.2507   65.0000   30.0000 35

 88 omega  150.00  176.25   0.7500   12.0000
omega____ theta____ kappa____ phi______ frames
    -      113.2507   65.0000 -150.0000 35

 89 omega   80.00  144.50   0.7500   12.0000
omega____ theta____ kappa____ phi______ frames
    -      113.2507   65.0000 -150.0000 86

 90 omega   60.00   92.25   0.7500   12.0000
omega____ theta____ kappa____ phi______ frames
    -      113.2507  -80.0000  178.6240 43

 91 omega   58.00   84.25   0.7500   12.0000
omega____ theta____ kappa____ phi______ frames
    -      113.2507  -43.0000  -60.0000 35

 92 omega   39.00  154.50   0.7500   12.0000
omega____ theta____ kappa____ phi______ frames
    -      113.2507  -80.0000 -146.0904 154

 93 omega   80.00  176.00   0.7500   12.0000
omega____ theta____ kappa____ phi______ frames
    -      113.2507   65.0000  -90.0000 128

 94 omega  110.50  178.00   0.7500   12.0000
omega____ theta____ kappa____ phi______ frames
    -      113.2507   77.0000    0.0000 90

 95 omega   73.00  100.00   0.7500   12.0000
omega____ theta____ kappa____ phi______ frames
    -      113.2507   77.0000    0.0000 36

 96 omega   73.00   99.25   0.7500   12.0000
omega____ theta____ kappa____ phi______ frames
    -      113.2507   77.0000 -180.0000 35

 97 omega   74.00  100.25   0.7500   12.0000
omega____ theta____ kappa____ phi______ frames
    -      113.2507   77.0000  -30.0000 35

 98 omega   73.00   98.50   0.7500   12.0000
omega____ theta____ kappa____ phi______ frames
    -      113.2507   77.0000 -120.0000 34

 99 omega   80.00  106.25   0.7500   12.0000
omega____ theta____ kappa____ phi______ frames
    -      113.2507   65.0000  150.0000 35

100 omega   73.00  177.25   0.7500   12.0000
omega____ theta____ kappa____ phi______ frames
    -      113.2507   77.0000   30.0000 139

101 omega   73.00   98.50   0.7500   12.0000
omega____ theta____ kappa____ phi______ frames
    -      113.2507   77.0000 -150.0000 34

102 omega  120.00  146.25   0.7500   12.0000
omega____ theta____ kappa____ phi______ frames
    -      113.2507   77.0000  150.0000 35

103 omega   73.00  170.50   0.7500   12.0000
omega____ theta____ kappa____ phi______ frames
    -      113.2507   77.0000   90.0000 130

104 omega   75.00  127.50   0.7500   12.0000
omega____ theta____ kappa____ phi______ frames
    -      113.2507  -80.0000  114.2923 70

105 omega   73.00  160.00   0.7500   12.0000
omega____ theta____ kappa____ phi______ frames
    -      113.2507   77.0000  -60.0000 116

106 omega   41.00   68.00   0.7500   12.0000
omega____ theta____ kappa____ phi______ frames
    -      113.2507  -80.0000  114.2923 36

107 omega   74.00  111.50   0.7500   12.0000
omega____ theta____ kappa____ phi______ frames
    -      113.2507   43.0000   30.0000 50

108 omega   80.00  171.50   0.7500   12.0000
omega____ theta____ kappa____ phi______ frames
    -      113.2507   65.0000   60.0000 122

109 omega   73.00   99.25   0.7500   12.0000
omega____ theta____ kappa____ phi______ frames
    -      113.2507   77.0000  120.0000 35

110 omega   80.00  177.50   0.7500   12.0000
omega____ theta____ kappa____ phi______ frames
    -      113.2507   65.0000 -180.0000 130

111 omega  142.00  167.50   0.7500   12.0000
omega____ theta____ kappa____ phi______ frames
    -      113.2507   75.0000  -72.7934 34

112 omega   74.00  100.25   0.7500   12.0000
omega____ theta____ kappa____ phi______ frames
    -      113.2507   75.0000  -72.7934 35

113 omega   87.00  163.50   0.7500   12.0000
omega____ theta____ kappa____ phi______ frames
    -      113.2507   63.0000  170.2095 102

114 omega   94.00  140.50   0.7500   12.0000
omega____ theta____ kappa____ phi______ frames
    -      113.2507  -80.0000  -42.0476 62

115 omega  -77.00   28.75   0.7500    1.0000
omega____ theta____ kappa____ phi______ frames
    -       -2.5079  -57.0000    0.0000 141

116 omega  -35.00   70.75   0.7500    1.0000
omega____ theta____ kappa____ phi______ frames
    -       -2.5079   57.0000 -180.0000 141

117 omega  -72.00   33.75   0.7500    1.0000
omega____ theta____ kappa____ phi______ frames
    -        2.5079  -57.0000  -90.0000 141

118 omega  -20.00   97.75   0.7500    1.0000
omega____ theta____ kappa____ phi______ frames
    -       20.0000   77.0000   12.7434 157

119 omega  -20.00   97.75   0.7500    1.0000
omega____ theta____ kappa____ phi______ frames
    -       20.0000   77.0000  105.4236 157

120 omega  -13.00  101.00   0.7500    1.0000
omega____ theta____ kappa____ phi______ frames
    -       24.0000   71.0000  -96.3840 152

121 omega  -48.00   21.75   0.7500    4.0000
omega____ theta____ kappa____ phi______ frames
    -      -57.8793   30.0000   30.0000 93

122 omega  -48.00   21.75   0.7500    4.0000
omega____ theta____ kappa____ phi______ frames
    -      -57.8793   30.0000 -150.0000 93

123 omega  -22.00   98.00   0.7500    4.0000
omega____ theta____ kappa____ phi______ frames
    -       57.8793  -77.0000   60.0000 160

124 omega  -23.00   97.75   0.7500    4.0000
omega____ theta____ kappa____ phi______ frames
    -       57.8793  -80.0000 -119.7538 161

125 omega   20.00   47.75   0.7500    4.0000
omega____ theta____ kappa____ phi______ frames
    -       60.0000   78.0000  138.0377 37

126 omega   18.00   45.00   0.7500    4.0000
omega____ theta____ kappa____ phi______ frames
    -       60.0000   80.0000 -124.1252 36

127 omega   19.00   46.00   0.7500    4.0000
omega____ theta____ kappa____ phi______ frames
    -       60.0000   79.0000   93.4721 36

128 omega   28.00   57.25   0.7500    4.0000
omega____ theta____ kappa____ phi______ frames
    -       68.0000   77.0000  163.1165 39

129 omega   28.00  145.75   0.7500    4.0000
omega____ theta____ kappa____ phi______ frames
    -       68.0000   77.0000  -95.6193 157

130 omega   30.00  150.00   0.7500    4.0000
omega____ theta____ kappa____ phi______ frames
    -       72.0000   42.0000 -159.9924 160

131 omega   39.00  144.75   0.7500    4.0000
omega____ theta____ kappa____ phi______ frames
    -       72.0000   58.0000    7.7359 141

132 omega   -8.00  112.00   0.7500    4.0000
omega____ theta____ kappa____ phi______ frames
    -       72.0000  -79.0000  -10.9490 160

133 omega   36.00  147.00   0.7500    4.0000
omega____ theta____ kappa____ phi______ frames
    -       72.0000   50.0000  -95.7693 148

134 omega   43.00  148.75   0.7500    4.0000
omega____ theta____ kappa____ phi______ frames
    -       76.0000   59.0000   85.2588 141

135 omega   39.00  153.00   0.7500    4.0000
omega____ theta____ kappa____ phi______ frames
    -       76.0000   71.0000  -50.9591 152

136 omega   46.00  154.00   0.7500    4.0000
omega____ theta____ kappa____ phi______ frames
    -       80.0000   67.0000   52.4813 144

137 omega   41.00  155.75   0.7500    4.0000
omega____ theta____ kappa____ phi______ frames
    -       80.0000   46.0000  141.9088 153

138 omega    0.00  120.00   0.7500    4.0000
omega____ theta____ kappa____ phi______ frames
    -       80.0000  -79.0000  144.3711 160

139 omega   50.00  158.00   0.7500    4.0000
omega____ theta____ kappa____ phi______ frames
    -       84.0000   53.0000  -76.5921 144

140 omega   44.00  161.75   0.7500    4.0000
omega____ theta____ kappa____ phi______ frames
    -       84.0000   77.0000  -33.7439 157

141 omega   51.00  156.75   0.7500    4.0000
omega____ theta____ kappa____ phi______ frames
    -       84.0000   65.0000   33.1944 141

;
_diffrn_measurement_device 'four-circle diffractometer'
_diffrn_measurement_device_type 'Agilent SuperNova, Dual, Cu at zero, Eos'
_diffrn_measurement_method '\w and \p scans'
_diffrn_measurement_specimen_support 'polyimid foil'
_diffrn_orient_matrix_UB_11 -0.0146625000
_diffrn_orient_matrix_UB_12 0.0225135000
_diffrn_orient_matrix_UB_13 -0.0244032000
_diffrn_orient_matrix_UB_21 -0.0330534000
_diffrn_orient_matrix_UB_22 -0.1235718000
_diffrn_orient_matrix_UB_23 -0.0026117000
_diffrn_orient_matrix_UB_31 -0.0686021000
_diffrn_orient_matrix_UB_32 0.0547098000
_diffrn_orient_matrix_UB_33 0.0041571000
_diffrn_radiation_monochromator mirror
_diffrn_radiation_probe x-ray
_diffrn_radiation_type 'Cu K\a'
_diffrn_radiation_wavelength 1.54184
_diffrn_reflns_av_R_equivalents 0.0562
_diffrn_reflns_av_unetI/netI 0.0222
_diffrn_reflns_Laue_measured_fraction_full 0.999
_diffrn_reflns_Laue_measured_fraction_max 0.996
_diffrn_reflns_limit_h_max 23
_diffrn_reflns_limit_h_min -24
_diffrn_reflns_limit_k_max 13
_diffrn_reflns_limit_k_min -13
_diffrn_reflns_limit_l_max 75
_diffrn_reflns_limit_l_min -75
_diffrn_reflns_number 167669
_diffrn_reflns_point_group_measured_fraction_full 0.999
_diffrn_reflns_point_group_measured_fraction_max 0.996
_diffrn_reflns_theta_full 67.684
_diffrn_reflns_theta_max 70.056
_diffrn_reflns_theta_min 4.287
_diffrn_source 'microfocus X-Ray tube'
_diffrn_source_type 'Agilent SuperNova (Cu) X-ray Source'
_exptl_absorpt_coefficient_mu 10.294
_exptl_absorpt_correction_T_max 0.716
_exptl_absorpt_correction_T_min 0.565
_exptl_absorpt_correction_type gaussian
_exptl_absorpt_process_details
;
CrysAlisPro, Agilent Technologies,
Version 1.171.37.35h (release 09-02-2015 CrysAlis171 .NET)
(compiled Feb  9 2015,16:26:32)
Numerical absorption correction based on gaussian integration over
            a multifaceted crystal model
Empirical absorption correction using spherical harmonics,
 implemented in SCALE3 ABSPACK scaling algorithm.
;
_exptl_crystal_colour yellow
_exptl_crystal_colour_primary yellow
_exptl_crystal_density_diffrn 1.442
_exptl_crystal_description block
_exptl_crystal_F_000 6240
_exptl_crystal_size_max 0.172
_exptl_crystal_size_mid 0.094
_exptl_crystal_size_min 0.089
_refine_diff_density_max 1.303
_refine_diff_density_min -0.731
_refine_diff_density_rms 0.066
_refine_ls_extinction_method none
_refine_ls_goodness_of_fit_ref 1.108
_refine_ls_hydrogen_treatment constr
_refine_ls_matrix_type full
_refine_ls_number_parameters 872
_refine_ls_number_reflns 13091
_refine_ls_number_restraints 99
_refine_ls_restrained_S_all 1.109
_refine_ls_R_factor_all 0.0328
_refine_ls_R_factor_gt 0.0305
_refine_ls_shift/su_max 0.005
_refine_ls_shift/su_mean 0.000
_refine_ls_structure_factor_coef Fsqd
_refine_ls_weighting_details 'w=1/[\s^2^(Fo^2^)+(0.0212P)^2^+42.4518P] where P=(Fo^2^+2Fc^2^)/3'
_refine_ls_weighting_scheme calc
_refine_ls_wR_factor_gt 0.0643
_refine_ls_wR_factor_ref 0.0651
_reflns_Friedel_coverage 0.000
_reflns_number_gt 12463
_reflns_number_total 13091
_reflns_threshold_expression 'I > 2\s(I)'
_cod_data_source_file om6b00241_si_002.cif
_cod_data_source_block en_mh2
_cod_depositor_comments 'Adding full bibliography for 4086500.cif.'
_cod_original_cell_volume 13872.22(19)
_cod_original_sg_symbol_H-M 'C 2/c'
_cod_database_code 4086500
_audit_block_refno 2499
_audit_block_usercomment 'mh_mm11, block, yellow'
_chemical_oxdiff_formula 'Li Tm C32 H40'
_chemical_oxdiff_usercomment 'mh_mm11, block, yellow'
_shelx_space_group_comment
;
The symmetry employed for this shelxl refinement is uniquely defined
by the following loop, which should always be used as a source of
symmetry information in preference to the above space-group names.
They are only intended as comments.
;
_shelx_estimated_absorpt_t_max 0.462
_shelx_estimated_absorpt_t_min 0.271
_reflns_odcompleteness_completeness 99.87
_reflns_odcompleteness_iscentric 1
_reflns_odcompleteness_theta 66.97
_shelxl_version_number 2014/7
_olex2_refinement_description
;
1. Fixed Uiso
 At 1.2 times of:
  All C(H) groups, All C(H,H) groups, All C(H,H,H,H) groups
 At 1.5 times of:
  All C(H,H,H) groups
2. Restrained distances
 C9-C10A \\sim C9-C10B
 with sigma of 0.005
 C10A-C11A \\sim C10B-C11B
 with sigma of 0.005
 C12-C11A \\sim C12-C11B
 with sigma of 0.005
 C29-C30A \\sim C29-C30B
 with sigma of 0.005
 C30A-C31A \\sim C30B-C31B
 with sigma of 0.005
 C32-C31A \\sim C32-C31B
 with sigma of 0.005
 C64-C65A \\sim C64-C65B
 with sigma of 0.005
 C65A-C66A \\sim C65B-C66B
 with sigma of 0.005
 C56-C66A \\sim C56-C66B
 with sigma of 0.005
3. Uiso/Uaniso restraints and constraints
C1 \\sim C2 \\sim C3 \\sim C4 \\sim C5 \\sim C6 \\sim C7 \\sim C8 \\sim C9
\\sim C10A \\sim C11A \\sim C10B \\sim C11B \\sim C12 \\sim C13 \\sim C14 \\sim
C15 \\sim C16 \\sim C17 \\sim C18 \\sim C19 \\sim C20 \\sim C21 \\sim C22 \\sim
C23 \\sim C24 \\sim C25 \\sim C26 \\sim C27 \\sim C28 \\sim C29 \\sim C30A
\\sim C31A \\sim C30B \\sim C31B \\sim C32 \\sim C33 \\sim C34 \\sim C35 \\sim
C36 \\sim C37 \\sim C38 \\sim C39 \\sim C40 \\sim C51 \\sim C52 \\sim C53 \\sim
C54 \\sim C55 \\sim C56 \\sim C57 \\sim C58 \\sim C59 \\sim C60 \\sim C61 \\sim
C62 \\sim C63 \\sim C64 \\sim C65A \\sim C66A \\sim C65B \\sim C66B \\sim C67
\\sim C68 \\sim C69 \\sim C70 \\sim C71 \\sim C72 \\sim C73 \\sim C74 \\sim C75
\\sim C76 \\sim C77 \\sim C78 \\sim C79 \\sim C80 \\sim C81 \\sim C82 \\sim C83
\\sim C84 \\sim C85 \\sim C86 \\sim C87 \\sim C88 \\sim C89 \\sim C90: within
0.5A with sigma of 0.02 and sigma for terminal atoms of 0.02
4. Rigid body (RIGU) restrains
 C9, C10A, C10B, C11A, C11B, C12
 with sigma for 1-2 distances of 0.004 and sigma for 1-3 distances of 0.004
 C29, C30A, C30B, C31A, C31B, C32
 with sigma for 1-2 distances of 0.004 and sigma for 1-3 distances of 0.004
 C64, C65A, C65B, C66A, C66B, C56
 with sigma for 1-2 distances of 0.004 and sigma for 1-3 distances of 0.004
5. Others
 Sof(H9BC)=Sof(H9BD)=Sof(C10B)=Sof(H10C)=Sof(H10D)=Sof(C11B)=Sof(H11C)=
 Sof(H11D)=Sof(H12C)=Sof(H12D)=1-FVAR(1)
 Sof(H9AA)=Sof(H9AB)=Sof(C10A)=Sof(H10A)=Sof(H10B)=Sof(C11A)=Sof(H11A)=
 Sof(H11B)=Sof(H12A)=Sof(H12B)=FVAR(1)
 Sof(H29C)=Sof(H29D)=Sof(C30B)=Sof(H30C)=Sof(H30D)=Sof(C31B)=Sof(H31C)=
 Sof(H31D)=Sof(H32C)=Sof(H32D)=1-FVAR(2)
 Sof(H29A)=Sof(H29B)=Sof(C30A)=Sof(H30A)=Sof(H30B)=Sof(C31A)=Sof(H31A)=
 Sof(H31B)=Sof(H32A)=Sof(H32B)=FVAR(2)
 Sof(H64C)=Sof(H64D)=Sof(C65B)=Sof(H65C)=Sof(H65D)=Sof(C66B)=Sof(H66C)=
 Sof(H66D)=1-FVAR(3)
 Sof(H64A)=Sof(H64B)=Sof(C65A)=Sof(H65A)=Sof(H65B)=Sof(C66A)=Sof(H66A)=
 Sof(H66B)=FVAR(3)
6.a Riding coordinates:
 C3(H3), C4(H4), C7(H7), C8(H8), C19(H19), C20(H20), C23(H23), C24(H24),
 C53(H53), C54(H54), C57(H57), C58(H58), C69(H69), C70(H70), C73(H73), C74(H74)
6.b Secondary CH2 refined with riding coordinates:
 C9(H9AA,H9AB), C9(H9BC,H9BD), C10A(H10A,H10B), C11A(H11A,H11B), C10B(H10C,
 H10D), C11B(H11C,H11D), C12(H12A,H12B), C12(H12C,H12D), C13(H13A,H13B),
 C14(H14A,H14B), C15(H15A,H15B), C16(H16A,H16B), C25(H25A,H25B), C26(H26A,H26B),
  C27(H27A,H27B), C28(H28A,H28B), C29(H29A,H29B), C29(H29C,H29D), C30A(H30A,
 H30B), C31A(H31A,H31B), C30B(H30C,H30D), C31B(H31C,H31D), C32(H32A,H32B),
 C32(H32C,H32D), C33(H33A,H33B), C34(H34A,H34B), C35(H35A,H35B), C36(H36A,H36B),
  C38(H38A,H38B), C39(H39A,H39B), C59(H59A,H59B), C60(H60A,H60B), C61(H61A,
 H61B), C62(H62A,H62B), C63(H63A,H63B), C64(H64A,H64B), C64(H64C,H64D),
 C65A(H65A,H65B), C66A(H66A,H66B), C65B(H65C,H65D), C66B(H66C,H66D), C75(H75A,
 H75B), C76(H76A,H76B), C77(H77A,H77B), C78(H78A,H78B), C79(H79A,H79B),
 C80(H80A,H80B), C81(H81A,H81B), C82(H82A,H82B), C83(H83A,H83B), C84(H84A,H84B),
  C85(H85A,H85B), C86(H86A,H86B), C88(H88A,H88B), C89(H89A,H89B)
6.c Idealised Me refined as rotating group:
 C37(H37A,H37B,H37C), C40(H40A,H40B,H40C), C87(H87A,H87B,H87C), C90(H90A,H90B,
 H90C)
;
_olex2_submission_special_instructions 'No special instructions were received'
_cell_oxdiff_length_a 19.93371(17)
_cell_oxdiff_length_b 11.24477(8)
_cell_oxdiff_length_c 62.0990(4)
_cell_oxdiff_angle_alpha 90.0124(5)
_cell_oxdiff_angle_beta 94.7232(6)
_cell_oxdiff_angle_gamma 90.0052(6)
_cell_oxdiff_volume 13872.22(18)
_cell_oxdiff_measurement_reflns_used 69944

loop_
_symmetry_equiv_pos_as_xyz
'x, y, z'
'-x, y, -z+1/2'
'x+1/2, y+1/2, z'
'-x+1/2, y+1/2, -z+1/2'
'-x, -y, -z'
'x, -y, z-1/2'
'-x+1/2, -y+1/2, -z'
'x+1/2, -y+1/2, z-1/2'

loop_
_atom_site_label
_atom_site_type_symbol
_atom_site_fract_x
_atom_site_fract_y
_atom_site_fract_z
_atom_site_U_iso_or_equiv
_atom_site_adp_type
_atom_site_occupancy
_atom_site_site_symmetry_order
_atom_site_calc_flag
_atom_site_refinement_flags_posn
_atom_site_refinement_flags_adp
_atom_site_refinement_flags_occupancy
_atom_site_disorder_assembly
_atom_site_disorder_group
Tb1 Tb 0.55485(2) 0.78907(2) 0.43929(2) 0.01455(4) Uani 1 1 d . . . . .
O1 O 0.80600(10) 0.66764(18) 0.44463(3) 0.0248(4) Uani 1 1 d . . . . .
O2 O 0.76726(11) 0.51408(19) 0.40530(3) 0.0300(5) Uani 1 1 d . . . . .
O3 O 0.75507(10) 0.41626(18) 0.44440(3) 0.0268(4) Uani 1 1 d . . . . .
C1 C 0.44446(14) 0.7199(2) 0.45743(4) 0.0182(5) Uani 1 1 d . U . . .
C2 C 0.46409(14) 0.8286(2) 0.46753(4) 0.0179(5) Uani 1 1 d . U . . .
C3 C 0.48050(14) 0.9399(2) 0.45850(4) 0.0177(5) Uani 1 1 d . U . . .
H3 H 0.4926 0.9938 0.4688 0.021 Uiso 1 1 d R . . . .
C4 C 0.48767(13) 0.9908(2) 0.43803(4) 0.0167(5) Uani 1 1 d . U . . .
H4 H 0.5041 1.0663 0.4391 0.020 Uiso 1 1 d R . . . .
C5 C 0.48537(13) 0.9551(2) 0.41620(4) 0.0168(5) Uani 1 1 d . U . . .
C6 C 0.46949(13) 0.8439(2) 0.40616(4) 0.0166(5) Uani 1 1 d . U . . .
C7 C 0.44765(13) 0.7356(2) 0.41478(4) 0.0163(5) Uani 1 1 d . U . . .
H7 H 0.4423 0.6825 0.4038 0.020 Uiso 1 1 d R . . . .
C8 C 0.43749(13) 0.6870(2) 0.43528(4) 0.0159(5) Uani 1 1 d . U . . .
H8 H 0.4262 0.6077 0.4339 0.019 Uiso 1 1 d R . . . .
C9 C 0.42770(16) 0.6140(3) 0.47165(4) 0.0263(6) Uani 1 1 d D U . . .
H9AA H 0.3904 0.5686 0.4640 0.032 Uiso 0.557(9) 1 calc R . P A 1
H9AB H 0.4674 0.5610 0.4732 0.032 Uiso 0.557(9) 1 calc R . P A 1
H9BC H 0.3782 0.6086 0.4718 0.032 Uiso 0.443(9) 1 calc R . P A 2
H9BD H 0.4434 0.5402 0.4650 0.032 Uiso 0.443(9) 1 calc R . P A 2
C10A C 0.4079(3) 0.6452(5) 0.49396(7) 0.0203(14) Uani 0.557(9) 1 d D U P A 1
H10A H 0.4022 0.5724 0.5026 0.024 Uiso 0.557(9) 1 calc R . P A 1
H10B H 0.3652 0.6907 0.4930 0.024 Uiso 0.557(9) 1 calc R . P A 1
C11A C 0.4659(4) 0.7209(5) 0.50413(12) 0.030(2) Uani 0.557(9) 1 d D U P A 1
H11A H 0.4582 0.7378 0.5194 0.036 Uiso 0.557(9) 1 calc R . P A 1
H11B H 0.5085 0.6759 0.5039 0.036 Uiso 0.557(9) 1 calc R . P A 1
C10B C 0.4585(4) 0.6200(6) 0.49498(8) 0.034(2) Uani 0.443(9) 1 d D U P A 2
H10C H 0.5081 0.6115 0.4953 0.041 Uiso 0.443(9) 1 calc R . P A 2
H10D H 0.4409 0.5542 0.5035 0.041 Uiso 0.443(9) 1 calc R . P A 2
C11B C 0.4406(5) 0.7397(5) 0.50475(14) 0.028(2) Uani 0.443(9) 1 d D U P A 2
H11C H 0.3911 0.7501 0.5038 0.033 Uiso 0.443(9) 1 calc R . P A 2
H11D H 0.4578 0.7433 0.5202 0.033 Uiso 0.443(9) 1 calc R . P A 2
C12 C 0.47197(17) 0.8349(3) 0.49235(4) 0.0277(7) Uani 1 1 d D U . . .
H12A H 0.5166 0.8695 0.4968 0.033 Uiso 0.557(9) 1 calc R . P A 1
H12B H 0.4376 0.8904 0.4971 0.033 Uiso 0.557(9) 1 calc R . P A 1
H12C H 0.5207 0.8358 0.4969 0.033 Uiso 0.443(9) 1 calc R . P A 2
H12D H 0.4533 0.9119 0.4967 0.033 Uiso 0.443(9) 1 calc R . P A 2
C13 C 0.50705(15) 1.0506(2) 0.40071(4) 0.0227(6) Uani 1 1 d . U . . .
H13A H 0.5096 1.1284 0.4082 0.027 Uiso 1 1 calc R . . . .
H13B H 0.5524 1.0314 0.3963 0.027 Uiso 1 1 calc R . . . .
C14 C 0.45778(17) 1.0593(3) 0.38067(5) 0.0295(7) Uani 1 1 d . U . . .
H14A H 0.4744 1.1190 0.3707 0.035 Uiso 1 1 calc R . . . .
H14B H 0.4136 1.0866 0.3849 0.035 Uiso 1 1 calc R . . . .
C15 C 0.44901(17) 0.9394(3) 0.36898(4) 0.0282(7) Uani 1 1 d . U . . .
H15A H 0.4004 0.9216 0.3662 0.034 Uiso 1 1 calc R . . . .
H15B H 0.4686 0.9444 0.3549 0.034 Uiso 1 1 calc R . . . .
C16 C 0.48323(15) 0.8390(2) 0.38231(4) 0.0214(6) Uani 1 1 d . U . . .
H16A H 0.5324 0.8434 0.3812 0.026 Uiso 1 1 calc R . . . .
H16B H 0.4672 0.7618 0.3762 0.026 Uiso 1 1 calc R . . . .
C17 C 0.61579(13) 0.5728(2) 0.44168(4) 0.0168(5) Uani 1 1 d . U . . .
C18 C 0.61608(13) 0.6110(2) 0.41990(4) 0.0170(5) Uani 1 1 d . U . . .
C19 C 0.64082(13) 0.7188(2) 0.41148(4) 0.0183(5) Uani 1 1 d . U . . .
H19 H 0.6382 0.7193 0.3961 0.022 Uiso 1 1 d R . . . .
C20 C 0.66426(14) 0.8321(2) 0.41878(4) 0.0188(5) Uani 1 1 d . U . . .
H20 H 0.6711 0.8772 0.4069 0.023 Uiso 1 1 d R . . . .
C21 C 0.67466(13) 0.8991(2) 0.43806(4) 0.0177(5) Uani 1 1 d . U . . .
C22 C 0.67082(14) 0.8639(2) 0.45983(4) 0.0190(5) Uani 1 1 d . U . . .
C23 C 0.65598(14) 0.7506(2) 0.46833(4) 0.0184(5) Uani 1 1 d . U . . .
H23 H 0.6565 0.7481 0.4828 0.022 Uiso 1 1 d R . . . .
C24 C 0.63589(14) 0.6352(2) 0.46112(4) 0.0176(5) Uani 1 1 d . U . . .
H24 H 0.6307 0.5931 0.4737 0.021 Uiso 1 1 d R . . . .
C25 C 0.58682(14) 0.4500(2) 0.44648(4) 0.0215(6) Uani 1 1 d . U . . .
H25A H 0.6167 0.4123 0.4581 0.026 Uiso 1 1 calc R . . . .
H25B H 0.5424 0.4616 0.4522 0.026 Uiso 1 1 calc R . . . .
C26 C 0.57816(16) 0.3642(3) 0.42757(5) 0.0286(7) Uani 1 1 d . U . . .
H26A H 0.6227 0.3359 0.4238 0.034 Uiso 1 1 calc R . . . .
H26B H 0.5516 0.2943 0.4315 0.034 Uiso 1 1 calc R . . . .
C27 C 0.54239(16) 0.4272(3) 0.40855(5) 0.0297(7) Uani 1 1 d . U . . .
H27A H 0.4988 0.4586 0.4126 0.036 Uiso 1 1 calc R . . . .
H27B H 0.5334 0.3707 0.3964 0.036 Uiso 1 1 calc R . . . .
C28 C 0.58621(15) 0.5293(3) 0.40155(4) 0.0232(6) Uani 1 1 d . U . . .
H28A H 0.5589 0.5786 0.3909 0.028 Uiso 1 1 calc R . . . .
H28B H 0.6238 0.4952 0.3941 0.028 Uiso 1 1 calc R . . . .
C29 C 0.69121(16) 1.0295(3) 0.43321(5) 0.0279(6) Uani 1 1 d D U . . .
H29A H 0.7392 1.0350 0.4303 0.033 Uiso 0.668(10) 1 calc R . P B 3
H29B H 0.6639 1.0546 0.4200 0.033 Uiso 0.668(10) 1 calc R . P B 3
H29C H 0.7254 1.0287 0.4225 0.033 Uiso 0.332(10) 1 calc R . P B 4
H29D H 0.6500 1.0652 0.4259 0.033 Uiso 0.332(10) 1 calc R . P B 4
C30A C 0.6784(3) 1.1141(4) 0.45123(7) 0.0301(14) Uani 0.668(10) 1 d D U P B 3
H30A H 0.6293 1.1203 0.4524 0.036 Uiso 0.668(10) 1 calc R . P B 3
H30B H 0.6952 1.1940 0.4477 0.036 Uiso 0.668(10) 1 calc R . P B 3
C31A C 0.7121(3) 1.0752(4) 0.47280(7) 0.0278(13) Uani 0.668(10) 1 d D U P B 3
H31A H 0.7041 1.1343 0.4841 0.033 Uiso 0.668(10) 1 calc R . P B 3
H31B H 0.7612 1.0666 0.4719 0.033 Uiso 0.668(10) 1 calc R . P B 3
C30B C 0.7160(6) 1.1125(9) 0.45083(12) 0.033(3) Uani 0.332(10) 1 d D U P B 4
H30C H 0.7093 1.1962 0.4462 0.039 Uiso 0.332(10) 1 calc R . P B 4
H30D H 0.7644 1.0994 0.4550 0.039 Uiso 0.332(10) 1 calc R . P B 4
C31B C 0.6745(6) 1.0843(6) 0.46948(16) 0.028(3) Uani 0.332(10) 1 d D U P B 4
H31C H 0.6266 1.0998 0.4649 0.034 Uiso 0.332(10) 1 calc R . P B 4
H31D H 0.6878 1.1393 0.4815 0.034 Uiso 0.332(10) 1 calc R . P B 4
C32 C 0.68094(16) 0.9565(3) 0.47796(5) 0.0260(6) Uani 1 1 d D U . . .
H32A H 0.6365 0.9726 0.4834 0.031 Uiso 0.668(10) 1 calc R . P B 3
H32B H 0.7095 0.9200 0.4900 0.031 Uiso 0.668(10) 1 calc R . P B 3
H32C H 0.6471 0.9432 0.4885 0.031 Uiso 0.332(10) 1 calc R . P B 4
H32D H 0.7261 0.9457 0.4856 0.031 Uiso 0.332(10) 1 calc R . P B 4
C33 C 0.84474(16) 0.7373(3) 0.43046(5) 0.0297(7) Uani 1 1 d . U . . .
H33A H 0.8147 0.7882 0.4209 0.036 Uiso 1 1 calc R . . . .
H33B H 0.8705 0.6847 0.4214 0.036 Uiso 1 1 calc R . . . .
C34 C 0.89219(19) 0.8133(3) 0.44515(5) 0.0391(8) Uani 1 1 d . U . . .
H34A H 0.9369 0.7753 0.4477 0.047 Uiso 1 1 calc R . . . .
H34B H 0.8977 0.8934 0.4390 0.047 Uiso 1 1 calc R . . . .
C35 C 0.85645(17) 0.8194(3) 0.46584(5) 0.0315(7) Uani 1 1 d . U . . .
H35A H 0.8884 0.8357 0.4786 0.038 Uiso 1 1 calc R . . . .
H35B H 0.8207 0.8808 0.4649 0.038 Uiso 1 1 calc R . . . .
C36 C 0.82734(15) 0.6962(3) 0.46670(4) 0.0258(6) Uani 1 1 d . U . . .
H36A H 0.8617 0.6390 0.4727 0.031 Uiso 1 1 calc R . . . .
H36B H 0.7887 0.6948 0.4758 0.031 Uiso 1 1 calc R . . . .
C37 C 0.75588(17) 0.5443(3) 0.38311(5) 0.0363(8) Uani 1 1 d . U . . .
H37A H 0.7972 0.5313 0.3759 0.054 Uiso 1 1 calc GR . . . .
H37B H 0.7427 0.6281 0.3818 0.054 Uiso 1 1 calc GR . . . .
H37C H 0.7198 0.4943 0.3763 0.054 Uiso 1 1 calc GR . . . .
C38 C 0.78548(17) 0.3916(3) 0.40858(6) 0.0358(8) Uani 1 1 d . U . . .
H38A H 0.8222 0.3701 0.3995 0.043 Uiso 1 1 calc R . . . .
H38B H 0.7463 0.3398 0.4045 0.043 Uiso 1 1 calc R . . . .
C39 C 0.80807(16) 0.3757(3) 0.43186(6) 0.0355(7) Uani 1 1 d . U . . .
H39A H 0.8179 0.2909 0.4350 0.043 Uiso 1 1 calc R . . . .
H39B H 0.8496 0.4223 0.4356 0.043 Uiso 1 1 calc R . . . .
C40 C 0.77221(17) 0.4004(3) 0.46701(5) 0.0342(7) Uani 1 1 d . U . . .
H40A H 0.7754 0.3153 0.4703 0.051 Uiso 1 1 calc GR . . . .
H40B H 0.7374 0.4365 0.4752 0.051 Uiso 1 1 calc GR . . . .
H40C H 0.8156 0.4385 0.4711 0.051 Uiso 1 1 calc GR . . . .
Li1 Li 0.7295(2) 0.5772(4) 0.43254(8) 0.0229(10) Uani 1 1 d . . . . .
Tb51 Tb 0.90781(2) -0.00228(2) 0.31133(2) 0.01632(4) Uani 1 1 d . . . . .
O51 O 0.67968(12) 0.17580(19) 0.33462(3) 0.0322(5) Uani 1 1 d . . . . .
O52 O 0.66203(12) 0.2224(2) 0.28690(4) 0.0416(6) Uani 1 1 d . . . . .
O53 O 0.72078(12) 0.3928(2) 0.31214(4) 0.0418(6) Uani 1 1 d . . . . .
C51 C 1.02222(14) 0.0981(3) 0.30127(4) 0.0219(6) Uani 1 1 d . U . . .
C52 C 1.03274(14) 0.0657(3) 0.32348(4) 0.0230(6) Uani 1 1 d . U . . .
C53 C 1.02140(14) -0.0425(3) 0.33414(4) 0.0222(6) Uani 1 1 d . U . . .
H53 H 1.0305 -0.0344 0.3490 0.027 Uiso 1 1 d R . . . .
C54 C 0.99400(14) -0.1562(3) 0.32921(4) 0.0229(6) Uani 1 1 d . U . . .
H54 H 0.9914 -0.1993 0.3426 0.028 Uiso 1 1 d R . . . .
C55 C 0.96231(17) -0.2183(3) 0.31131(5) 0.0271(6) Uani 1 1 d . U . . .
C56 C 0.94882(17) -0.1843(3) 0.28936(5) 0.0274(7) Uani 1 1 d D U . . .
C57 C 0.96578(15) -0.0794(3) 0.27827(4) 0.0246(6) Uani 1 1 d . U . . .
H57 H 0.9489 -0.0783 0.2627 0.030 Uiso 1 1 d R . . . .
C58 C 0.99590(15) 0.0323(3) 0.28305(4) 0.0237(6) Uani 1 1 d . U . . .
H58 H 0.9952 0.0827 0.2712 0.028 Uiso 1 1 d R . . . .
C59 C 1.03976(18) 0.2281(3) 0.29638(5) 0.0354(8) Uani 1 1 d . U . . .
H59A H 1.0408 0.2375 0.2806 0.042 Uiso 1 1 calc R . . . .
H59B H 1.0036 0.2801 0.3011 0.042 Uiso 1 1 calc R . . . .
C60 C 1.1054(2) 0.2690(4) 0.30708(7) 0.0559(11) Uani 1 1 d . U . . .
H60A H 1.1094 0.3561 0.3052 0.067 Uiso 1 1 calc R . . . .
H60B H 1.1426 0.2310 0.3000 0.067 Uiso 1 1 calc R . . . .
C61 C 1.1127(2) 0.2393(4) 0.33106(6) 0.0489(10) Uani 1 1 d . U . . .
H61A H 1.1554 0.1956 0.3343 0.059 Uiso 1 1 calc R . . . .
H61B H 1.1159 0.3145 0.3394 0.059 Uiso 1 1 calc R . . . .
C62 C 1.05724(19) 0.1676(3) 0.33860(5) 0.0405(9) Uani 1 1 d . U . . .
H62A H 1.0187 0.2209 0.3406 0.049 Uiso 1 1 calc R . . . .
H62B H 1.0722 0.1336 0.3529 0.049 Uiso 1 1 calc R . . . .
C63 C 0.9339(2) -0.3387(3) 0.31773(5) 0.0441(9) Uani 1 1 d . U . . .
H63A H 0.9596 -0.3660 0.3311 0.053 Uiso 1 1 calc R . . . .
H63B H 0.8867 -0.3272 0.3211 0.053 Uiso 1 1 calc R . . . .
C64 C 0.93573(19) -0.4341(3) 0.30123(6) 0.0381(8) Uani 1 1 d D U . . .
H64A H 0.9176 -0.5100 0.3063 0.046 Uiso 0.512(12) 1 calc R . P C 5
H64B H 0.9818 -0.4469 0.2968 0.046 Uiso 0.512(12) 1 calc R . P C 5
H64C H 0.9017 -0.4943 0.3044 0.046 Uiso 0.488(12) 1 calc R . P C 6
H64D H 0.9803 -0.4731 0.3033 0.046 Uiso 0.488(12) 1 calc R . P C 6
C65A C 0.8887(4) -0.3778(7) 0.28285(12) 0.044(3) Uani 0.512(12) 1 d D U P C 5
H65A H 0.8776 -0.4393 0.2717 0.052 Uiso 0.512(12) 1 calc R . P C 5
H65B H 0.8462 -0.3542 0.2888 0.052 Uiso 0.512(12) 1 calc R . P C 5
C66A C 0.9173(6) -0.2700(6) 0.27198(10) 0.034(3) Uani 0.512(12) 1 d D U P C 5
H66A H 0.8810 -0.2289 0.2630 0.041 Uiso 0.512(12) 1 calc R . P C 5
H66B H 0.9519 -0.2957 0.2624 0.041 Uiso 0.512(12) 1 calc R . P C 5
C65B C 0.9238(5) -0.4015(6) 0.27737(8) 0.034(2) Uani 0.488(12) 1 d D U P C 6
H65C H 0.9659 -0.4084 0.2701 0.041 Uiso 0.488(12) 1 calc R . P C 6
H65D H 0.8893 -0.4540 0.2700 0.041 Uiso 0.488(12) 1 calc R . P C 6
C66B C 0.8995(4) -0.2730(7) 0.27735(15) 0.031(2) Uani 0.488(12) 1 d D U P C 6
H66C H 0.8562 -0.2702 0.2841 0.037 Uiso 0.488(12) 1 calc R . P C 6
H66D H 0.8908 -0.2463 0.2622 0.037 Uiso 0.488(12) 1 calc R . P C 6
C67 C 0.83151(14) 0.1735(3) 0.29298(4) 0.0215(6) Uani 1 1 d . U . . .
C68 C 0.79948(14) 0.0682(3) 0.28497(4) 0.0229(6) Uani 1 1 d . U . . .
C69 C 0.78065(15) -0.0363(3) 0.29595(4) 0.0250(6) Uani 1 1 d . U . . .
H69 H 0.7669 -0.0918 0.2855 0.030 Uiso 1 1 d R . . . .
C70 C 0.78721(14) -0.0886(3) 0.31677(4) 0.0225(6) Uani 1 1 d . U . . .
H70 H 0.7746 -0.1771 0.3159 0.027 Uiso 1 1 d R . . . .
C71 C 0.81363(14) -0.0593(2) 0.33806(4) 0.0196(5) Uani 1 1 d . U . . .
C72 C 0.84046(14) 0.0490(2) 0.34644(4) 0.0192(5) Uani 1 1 d . U . . .
C73 C 0.85276(14) 0.1579(2) 0.33586(4) 0.0198(5) Uani 1 1 d . U . . .
H73 H 0.8757 0.2150 0.3450 0.024 Uiso 1 1 d R . . . .
C74 C 0.85099(14) 0.2070(2) 0.31473(4) 0.0205(6) Uani 1 1 d . U . . .
H74 H 0.8740 0.2815 0.3150 0.025 Uiso 1 1 d R . . . .
C75 C 0.84846(16) 0.2728(3) 0.27727(5) 0.0286(7) Uani 1 1 d . U . . .
H75A H 0.8165 0.3391 0.2787 0.034 Uiso 1 1 calc R . . . .
H75B H 0.8940 0.3031 0.2819 0.034 Uiso 1 1 calc R . . . .
C76 C 0.8467(2) 0.2401(4) 0.25384(6) 0.0466(9) Uani 1 1 d . U . . .
H76A H 0.8467 0.3131 0.2450 0.056 Uiso 1 1 calc R . . . .
H76B H 0.8874 0.1934 0.2512 0.056 Uiso 1 1 calc R . . . .
C77 C 0.7858(2) 0.1693(4) 0.24750(5) 0.0465(9) Uani 1 1 d . U . . .
H77A H 0.7844 0.1506 0.2319 0.056 Uiso 1 1 calc R . . . .
H77B H 0.7453 0.2165 0.2500 0.056 Uiso 1 1 calc R . . . .
C78 C 0.78530(18) 0.0544(3) 0.26035(5) 0.0342(7) Uani 1 1 d . U . . .
H78A H 0.8194 0.0001 0.2551 0.041 Uiso 1 1 calc R . . . .
H78B H 0.7407 0.0163 0.2574 0.041 Uiso 1 1 calc R . . . .
C79 C 0.80779(16) -0.1648(3) 0.35352(5) 0.0261(6) Uani 1 1 d . U . . .
H79A H 0.7608 -0.1692 0.3575 0.031 Uiso 1 1 calc R . . . .
H79B H 0.8171 -0.2390 0.3457 0.031 Uiso 1 1 calc R . . . .
C80 C 0.85448(17) -0.1595(3) 0.37402(5) 0.0320(7) Uani 1 1 d . U . . .
H80A H 0.8439 -0.2251 0.3838 0.038 Uiso 1 1 calc R . . . .
H80B H 0.9017 -0.1687 0.3705 0.038 Uiso 1 1 calc R . . . .
C81 C 0.84567(17) -0.0414(3) 0.38497(5) 0.0300(7) Uani 1 1 d . U . . .
H81A H 0.8733 -0.0391 0.3990 0.036 Uiso 1 1 calc R . . . .
H81B H 0.7979 -0.0302 0.3878 0.036 Uiso 1 1 calc R . . . .
C82 C 0.86737(16) 0.0564(3) 0.37035(4) 0.0264(6) Uani 1 1 d . U . . .
H82A H 0.9172 0.0568 0.3711 0.032 Uiso 1 1 calc R . . . .
H82B H 0.8531 0.1335 0.3762 0.032 Uiso 1 1 calc R . . . .
C83 C 0.6813(2) 0.2488(3) 0.35371(6) 0.0437(9) Uani 1 1 d . U . . .
H83A H 0.6596 0.3265 0.3503 0.052 Uiso 1 1 calc R . . . .
H83B H 0.7284 0.2630 0.3595 0.052 Uiso 1 1 calc R . . . .
C84 C 0.6435(2) 0.1822(3) 0.36994(5) 0.0443(9) Uani 1 1 d . U . . .
H84A H 0.5953 0.2049 0.3689 0.053 Uiso 1 1 calc R . . . .
H84B H 0.6634 0.1959 0.3849 0.053 Uiso 1 1 calc R . . . .
C85 C 0.6527(2) 0.0537(3) 0.36298(6) 0.0450(9) Uani 1 1 d . U . . .
H85A H 0.6970 0.0219 0.3687 0.054 Uiso 1 1 calc R . . . .
H85B H 0.6166 0.0019 0.3677 0.054 Uiso 1 1 calc R . . . .
C86 C 0.64839(17) 0.0650(3) 0.33892(5) 0.0337(7) Uani 1 1 d . U . . .
H86A H 0.6722 -0.0015 0.3324 0.040 Uiso 1 1 calc R . . . .
H86B H 0.6008 0.0648 0.3329 0.040 Uiso 1 1 calc R . . . .
C87 C 0.6201(2) 0.1230(4) 0.28272(6) 0.0512(10) Uani 1 1 d . U . . .
H87A H 0.5915 0.1120 0.2947 0.077 Uiso 1 1 calc GR . . . .
H87B H 0.6478 0.0519 0.2813 0.077 Uiso 1 1 calc GR . . . .
H87C H 0.5917 0.1358 0.2693 0.077 Uiso 1 1 calc GR . . . .
C88 C 0.62538(19) 0.3302(4) 0.29030(6) 0.0511(11) Uani 1 1 d . U . . .
H88A H 0.5974 0.3201 0.3026 0.061 Uiso 1 1 calc R . . . .
H88B H 0.5953 0.3491 0.2773 0.061 Uiso 1 1 calc R . . . .
C89 C 0.6743(2) 0.4278(4) 0.29483(6) 0.0517(11) Uani 1 1 d . U . . .
H89A H 0.6983 0.4446 0.2818 0.062 Uiso 1 1 calc R . . . .
H89B H 0.6505 0.5010 0.2987 0.062 Uiso 1 1 calc R . . . .
C90 C 0.7642(2) 0.4849(3) 0.31968(8) 0.0586(11) Uani 1 1 d . U . . .
H90A H 0.7892 0.5140 0.3078 0.088 Uiso 1 1 calc GR . . . .
H90B H 0.7959 0.4547 0.3313 0.088 Uiso 1 1 calc GR . . . .
H90C H 0.7379 0.5500 0.3252 0.088 Uiso 1 1 calc GR . . . .
Li51 Li 0.7332(3) 0.2162(6) 0.31098(9) 0.0370(13) Uani 1 1 d . . . . .

loop_
_atom_site_aniso_label
_atom_site_aniso_U_11
_atom_site_aniso_U_22
_atom_site_aniso_U_33
_atom_site_aniso_U_23
_atom_site_aniso_U_13
_atom_site_aniso_U_12
Tb1 0.01572(8) 0.01199(7) 0.01600(7) -0.00102(5) 0.00179(5) -0.00090(6)
O1 0.0279(11) 0.0248(10) 0.0216(9) -0.0005(8) 0.0007(8) -0.0099(9)
O2 0.0250(11) 0.0291(11) 0.0357(11) -0.0106(9) 0.0015(9) 0.0046(9)
O3 0.0209(11) 0.0198(10) 0.0391(11) -0.0021(8) -0.0006(8) 0.0022(8)
C1 0.0193(14) 0.0159(13) 0.0199(12) -0.0002(10) 0.0050(10) -0.0023(11)
C2 0.0213(14) 0.0161(13) 0.0165(12) -0.0019(10) 0.0027(10) -0.0003(11)
C3 0.0219(14) 0.0134(13) 0.0180(12) -0.0060(10) 0.0034(10) -0.0021(11)
C4 0.0186(13) 0.0067(11) 0.0251(13) -0.0021(10) 0.0030(10) -0.0019(10)
C5 0.0167(13) 0.0145(12) 0.0195(12) 0.0022(10) 0.0029(10) 0.0014(11)
C6 0.0162(13) 0.0163(13) 0.0173(12) -0.0017(10) 0.0006(10) 0.0008(11)
C7 0.0180(13) 0.0143(12) 0.0164(12) -0.0050(9) -0.0005(10) 0.0005(10)
C8 0.0169(13) 0.0089(12) 0.0222(13) -0.0030(9) 0.0026(10) -0.0029(10)
C9 0.0371(18) 0.0195(14) 0.0238(14) 0.0006(11) 0.0112(12) -0.0063(13)
C10A 0.019(3) 0.024(3) 0.019(2) 0.0035(18) 0.0091(18) -0.001(2)
C11A 0.035(5) 0.034(3) 0.021(3) 0.004(2) -0.002(3) -0.007(3)
C10B 0.055(6) 0.025(3) 0.024(3) 0.004(2) 0.006(3) -0.009(3)
C11B 0.029(6) 0.038(4) 0.017(3) 0.000(3) 0.007(3) -0.011(3)
C12 0.0396(18) 0.0267(15) 0.0172(13) -0.0043(11) 0.0052(12) -0.0086(13)
C13 0.0294(16) 0.0170(13) 0.0221(13) 0.0021(11) 0.0044(11) -0.0021(12)
C14 0.0404(19) 0.0221(15) 0.0252(14) 0.0070(12) -0.0019(13) 0.0028(14)
C15 0.0366(18) 0.0287(16) 0.0190(13) 0.0022(12) 0.0008(12) 0.0041(14)
C16 0.0271(16) 0.0191(13) 0.0184(13) -0.0010(10) 0.0034(11) 0.0011(12)
C17 0.0143(13) 0.0128(12) 0.0234(13) -0.0006(10) 0.0018(10) -0.0003(10)
C18 0.0149(13) 0.0164(13) 0.0199(12) -0.0036(10) 0.0030(10) 0.0012(11)
C19 0.0168(13) 0.0208(14) 0.0175(12) -0.0012(10) 0.0031(10) 0.0021(11)
C20 0.0190(14) 0.0185(13) 0.0192(12) 0.0040(10) 0.0038(10) -0.0012(11)
C21 0.0148(13) 0.0130(13) 0.0253(13) 0.0012(10) 0.0017(10) -0.0037(10)
C22 0.0175(14) 0.0164(13) 0.0229(13) -0.0029(10) 0.0007(10) -0.0030(11)
C23 0.0201(14) 0.0191(13) 0.0160(12) 0.0006(10) 0.0013(10) -0.0023(11)
C24 0.0202(14) 0.0144(13) 0.0186(12) 0.0034(10) 0.0028(10) -0.0003(11)
C25 0.0205(15) 0.0149(13) 0.0296(14) 0.0006(11) 0.0049(11) -0.0023(11)
C26 0.0314(17) 0.0143(14) 0.0403(17) -0.0061(12) 0.0040(13) -0.0049(12)
C27 0.0277(17) 0.0241(15) 0.0368(16) -0.0090(13) 0.0003(13) -0.0044(13)
C28 0.0239(15) 0.0220(14) 0.0238(13) -0.0077(11) 0.0023(11) -0.0010(12)
C29 0.0313(17) 0.0165(14) 0.0359(16) 0.0044(11) 0.0036(12) -0.0082(12)
C30A 0.035(3) 0.012(2) 0.041(3) 0.0020(17) -0.011(2) -0.014(2)
C31A 0.027(3) 0.022(2) 0.033(2) -0.0069(17) -0.004(2) -0.011(2)
C30B 0.036(7) 0.023(5) 0.037(4) -0.002(3) -0.006(4) -0.021(5)
C31B 0.028(6) 0.022(4) 0.035(5) -0.006(3) 0.003(4) -0.011(4)
C32 0.0300(17) 0.0204(14) 0.0272(14) -0.0055(11) -0.0002(12) -0.0051(12)
C33 0.0336(18) 0.0306(17) 0.0254(14) 0.0020(12) 0.0057(12) -0.0095(14)
C34 0.043(2) 0.0361(19) 0.0391(18) -0.0049(14) 0.0100(15) -0.0217(16)
C35 0.0359(18) 0.0284(17) 0.0300(15) -0.0039(12) 0.0015(13) -0.0105(14)
C36 0.0256(16) 0.0297(16) 0.0215(13) 0.0011(11) -0.0024(11) -0.0060(13)
C37 0.0283(18) 0.048(2) 0.0332(16) -0.0082(15) 0.0081(13) -0.0045(16)
C38 0.0255(17) 0.0306(17) 0.052(2) -0.0155(15) 0.0074(14) 0.0038(14)
C39 0.0194(16) 0.0313(17) 0.056(2) -0.0044(15) 0.0040(14) 0.0068(14)
C40 0.0355(19) 0.0220(16) 0.0428(18) 0.0022(13) -0.0110(14) -0.0036(14)
Li1 0.018(2) 0.020(2) 0.030(2) -0.0037(19) -0.0007(18) 0.001(2)
Tb51 0.01682(8) 0.01581(8) 0.01625(7) 0.00066(6) 0.00096(5) -0.00030(6)
O51 0.0388(13) 0.0286(11) 0.0306(11) 0.0023(9) 0.0106(9) -0.0045(10)
O52 0.0280(13) 0.0599(17) 0.0373(12) 0.0031(11) 0.0065(10) 0.0093(12)
O53 0.0329(13) 0.0336(13) 0.0601(15) 0.0137(11) 0.0114(11) 0.0058(11)
C51 0.0162(14) 0.0264(15) 0.0236(13) 0.0027(11) 0.0051(10) -0.0009(12)
C52 0.0179(14) 0.0290(16) 0.0223(13) -0.0013(11) 0.0030(10) -0.0044(12)
C53 0.0198(14) 0.0296(15) 0.0173(12) 0.0020(11) 0.0018(10) 0.0019(12)
C54 0.0234(15) 0.0249(15) 0.0204(13) 0.0042(11) 0.0013(11) 0.0070(12)
C55 0.0380(18) 0.0175(14) 0.0255(14) 0.0016(11) 0.0007(12) 0.0046(13)
C56 0.0409(18) 0.0180(14) 0.0230(14) -0.0058(11) 0.0006(12) 0.0043(13)
C57 0.0309(16) 0.0273(15) 0.0156(12) -0.0013(11) 0.0025(11) 0.0079(13)
C58 0.0230(15) 0.0310(16) 0.0178(13) 0.0038(11) 0.0056(10) 0.0053(12)
C59 0.0369(19) 0.0336(18) 0.0354(17) 0.0119(14) 0.0019(14) -0.0109(15)
C60 0.069(3) 0.043(2) 0.056(2) 0.0001(19) 0.007(2) -0.020(2)
C61 0.064(3) 0.039(2) 0.043(2) -0.0048(16) -0.0011(18) -0.0248(19)
C62 0.042(2) 0.051(2) 0.0287(16) -0.0105(15) 0.0054(14) -0.0222(18)
C63 0.084(3) 0.0148(15) 0.0339(17) 0.0044(13) 0.0068(17) -0.0020(17)
C64 0.045(2) 0.0198(16) 0.0510(19) -0.0036(14) 0.0095(15) -0.0043(15)
C65A 0.064(6) 0.030(4) 0.035(4) -0.002(3) -0.004(4) -0.026(4)
C66A 0.066(6) 0.024(3) 0.014(4) -0.010(2) 0.006(3) -0.006(3)
C65B 0.037(5) 0.027(3) 0.040(4) -0.012(3) 0.014(3) -0.004(3)
C66B 0.057(5) 0.029(4) 0.006(4) -0.006(3) 0.004(3) 0.003(3)
C67 0.0183(14) 0.0238(14) 0.0225(13) 0.0055(11) 0.0024(10) 0.0056(11)
C68 0.0200(15) 0.0289(15) 0.0190(13) 0.0025(11) -0.0021(10) 0.0017(12)
C69 0.0221(15) 0.0293(16) 0.0227(14) -0.0035(11) -0.0042(11) -0.0035(12)
C70 0.0189(14) 0.0232(14) 0.0251(14) -0.0001(11) -0.0003(11) -0.0043(12)
C71 0.0167(14) 0.0192(14) 0.0231(13) 0.0028(11) 0.0021(10) -0.0031(11)
C72 0.0160(14) 0.0215(14) 0.0204(13) 0.0002(10) 0.0028(10) 0.0001(11)
C73 0.0174(14) 0.0187(13) 0.0230(13) -0.0032(11) 0.0005(10) -0.0001(11)
C74 0.0185(14) 0.0165(13) 0.0268(14) 0.0018(11) 0.0035(11) 0.0023(11)
C75 0.0289(17) 0.0269(16) 0.0304(15) 0.0107(12) 0.0057(12) 0.0031(13)
C76 0.063(3) 0.045(2) 0.0322(18) 0.0123(16) 0.0087(17) 0.0021(19)
C77 0.053(2) 0.063(3) 0.0225(16) 0.0121(16) -0.0024(15) 0.002(2)
C78 0.041(2) 0.0394(19) 0.0203(14) 0.0022(13) -0.0059(13) 0.0008(16)
C79 0.0309(17) 0.0227(15) 0.0256(14) 0.0043(11) 0.0074(12) -0.0058(13)
C80 0.0394(19) 0.0301(17) 0.0267(15) 0.0099(13) 0.0047(13) 0.0034(14)
C81 0.0333(18) 0.0378(18) 0.0188(13) 0.0044(12) 0.0018(12) -0.0004(14)
C82 0.0304(17) 0.0294(16) 0.0192(13) -0.0006(11) 0.0010(11) -0.0018(13)
C83 0.056(2) 0.040(2) 0.0375(18) -0.0092(15) 0.0148(16) -0.0130(18)
C84 0.056(2) 0.048(2) 0.0304(17) -0.0061(15) 0.0134(16) -0.0113(19)
C85 0.054(2) 0.043(2) 0.0411(19) 0.0089(16) 0.0183(17) -0.0023(18)
C86 0.0328(18) 0.0319(18) 0.0379(17) -0.0014(14) 0.0128(14) -0.0094(15)
C87 0.038(2) 0.077(3) 0.0376(19) 0.0174(19) -0.0036(15) -0.008(2)
C88 0.035(2) 0.074(3) 0.044(2) 0.0159(19) 0.0054(16) 0.025(2)
C89 0.054(3) 0.052(2) 0.050(2) 0.0174(18) 0.0146(18) 0.032(2)
C90 0.062(3) 0.028(2) 0.087(3) -0.002(2) 0.016(2) 0.0002(19)
Li51 0.029(3) 0.046(3) 0.036(3) 0.010(3) 0.008(2) -0.001(3)

loop_
_atom_type_symbol
_atom_type_description
_atom_type_scat_dispersion_real
_atom_type_scat_dispersion_imag
_atom_type_scat_source
C C 0.0181 0.0091 'International Tables Vol C Tables 4.2.6.8 and 6.1.1.4'
H H 0.0000 0.0000 'International Tables Vol C Tables 4.2.6.8 and 6.1.1.4'
Li Li 0.0008 0.0003 'International Tables Vol C Tables 4.2.6.8 and 6.1.1.4'
O O 0.0492 0.0322 'International Tables Vol C Tables 4.2.6.8 and 6.1.1.4'
Tb Tb -9.1472 9.1891 'International Tables Vol C Tables 4.2.6.8 and 6.1.1.4'

loop_
_exptl_crystal_face_index_h
_exptl_crystal_face_index_k
_exptl_crystal_face_index_l
_exptl_crystal_face_perp_dist
_exptl_oxdiff_crystal_face_indexfrac_h
_exptl_oxdiff_crystal_face_indexfrac_k
_exptl_oxdiff_crystal_face_indexfrac_l
_exptl_oxdiff_crystal_face_x
_exptl_oxdiff_crystal_face_y
_exptl_oxdiff_crystal_face_z
-11 -3 6 0.0568 -11.0002 -3.0014 5.9885 -0.0524 0.7188 0.6153
-10 2 -22 0.0550 -9.9998 2.0011 -21.9998 0.7285 0.1407 0.7040
-9 5 9 0.0437 -9.0063 4.9989 8.9963 0.0251 -0.3435 0.9287
9 -5 -9 0.0507 9.0063 -4.9989 -8.9963 -0.0251 0.3435 -0.9287
9 -3 -25 0.0501 9.0070 -2.9976 -24.9908 0.4103 0.1380 -0.8858
12 2 -8 0.0544 12.0014 2.0015 -7.9882 0.0640 -0.6232 -0.7470
10 -2 22 0.0550 9.9998 -2.0011 21.9998 -0.7285 -0.1407 -0.7040
2 0 39 0.0444 1.9948 -0.0029 38.9923 -0.9809 -0.1674 0.0251
5 1 -38 0.0476 5.0053 1.0033 -37.9869 0.8762 -0.1902 -0.4464
-3 3 -34 0.0495 -2.9979 3.0026 -33.9914 0.9411 -0.1832 0.2286
5 2 35 0.0556 4.9943 1.9978 34.9970 -0.8823 -0.5033 -0.0878
-2 0 -39 0.0444 -1.9948 0.0029 -38.9923 0.9809 0.1674 -0.0251
-5 -2 -35 0.0556 -4.9943 -1.9978 -34.9970 0.8823 0.5033 0.0878

loop_
_geom_angle_atom_site_label_1
_geom_angle_atom_site_label_2
_geom_angle_atom_site_label_3
_geom_angle
C1 Tb1 C5 91.21(8)
C2 Tb1 C1 30.79(8)
C2 Tb1 C5 83.46(8)
C2 Tb1 C20 156.21(8)
C2 Tb1 C24 100.97(8)
C3 Tb1 C1 58.44(8)
C3 Tb1 C2 31.28(8)
C3 Tb1 C4 31.28(8)
C3 Tb1 C5 60.09(8)
C3 Tb1 C6 81.38(8)
C3 Tb1 C19 156.20(8)
C3 Tb1 C20 128.38(8)
C3 Tb1 C23 103.06(8)
C3 Tb1 C24 122.30(8)
C4 Tb1 C1 80.13(8)
C4 Tb1 C2 60.22(8)
C4 Tb1 C5 30.84(8)
C4 Tb1 C6 58.70(8)
C4 Tb1 C19 126.31(8)
C4 Tb1 C20 105.32(8)
C4 Tb1 C24 149.50(8)
C6 Tb1 C1 84.01(8)
C6 Tb1 C2 92.59(8)
C6 Tb1 C5 31.09(8)
C6 Tb1 C19 88.38(8)
C6 Tb1 C20 94.93(8)
C6 Tb1 C24 151.23(8)
C7 Tb1 C1 60.75(8)
C7 Tb1 C2 81.55(8)
C7 Tb1 C3 86.97(8)
C7 Tb1 C4 77.84(8)
C7 Tb1 C5 58.70(8)
C7 Tb1 C6 31.38(8)
C7 Tb1 C8 31.66(8)
C7 Tb1 C19 95.41(8)
C7 Tb1 C20 115.49(8)
C7 Tb1 C23 156.11(8)
C7 Tb1 C24 125.83(8)
C8 Tb1 C1 31.23(8)
C8 Tb1 C2 58.74(8)
C8 Tb1 C3 77.88(8)
C8 Tb1 C4 85.77(8)
C8 Tb1 C5 80.48(8)
C8 Tb1 C6 60.66(8)
C8 Tb1 C19 115.51(8)
C8 Tb1 C20 143.30(8)
C8 Tb1 C23 128.79(8)
C8 Tb1 C24 105.38(8)
C19 Tb1 C1 141.94(8)
C19 Tb1 C2 172.21(8)
C19 Tb1 C5 101.15(8)
C19 Tb1 C20 31.00(8)
C19 Tb1 C24 74.93(8)
C20 Tb1 C1 172.93(8)
C20 Tb1 C5 91.45(8)
C20 Tb1 C24 82.81(8)
C23 Tb1 C1 105.96(8)
C23 Tb1 C2 95.74(8)
C23 Tb1 C4 121.46(8)
C23 Tb1 C5 144.89(8)
C23 Tb1 C6 170.00(8)
C23 Tb1 C19 84.11(8)
C23 Tb1 C20 75.26(8)
C23 Tb1 C24 31.14(8)
C24 Tb1 C1 94.74(8)
C24 Tb1 C5 173.89(8)
C33 O1 Li1 119.5(2)
C36 O1 C33 109.1(2)
C36 O1 Li1 130.5(2)
C37 O2 C38 112.7(2)
C37 O2 Li1 133.1(2)
C38 O2 Li1 108.9(2)
C39 O3 Li1 105.3(2)
C40 O3 C39 111.5(2)
C40 O3 Li1 120.5(2)
C2 C1 Tb1 74.20(15)
C2 C1 C8 131.0(2)
C2 C1 C9 118.7(2)
C8 C1 Tb1 71.69(15)
C8 C1 C9 110.2(2)
C9 C1 Tb1 134.00(19)
C1 C2 Tb1 75.01(15)
C1 C2 C3 130.6(2)
C1 C2 C12 119.0(2)
C3 C2 Tb1 72.29(15)
C3 C2 C12 110.3(2)
C12 C2 Tb1 130.52(19)
Tb1 C3 H3 129.4
C2 C3 Tb1 76.43(15)
C2 C3 H3 111.8
C4 C3 Tb1 75.41(15)
C4 C3 C2 139.1(2)
C4 C3 H3 108.9
Tb1 C4 H4 128.6
C3 C4 Tb1 73.31(15)
C3 C4 H4 111.9
C5 C4 Tb1 76.09(15)
C5 C4 C3 138.7(2)
C5 C4 H4 108.7
C4 C5 Tb1 73.07(15)
C4 C5 C6 131.3(2)
C4 C5 C13 114.6(2)
C6 C5 Tb1 72.98(14)
C6 C5 C13 114.0(2)
C13 C5 Tb1 131.95(18)
C5 C6 Tb1 75.92(14)
C5 C6 C16 113.9(2)
C7 C6 Tb1 72.64(14)
C7 C6 C5 131.0(2)
C7 C6 C16 114.9(2)
C16 C6 Tb1 126.35(18)
Tb1 C7 H7 129.5
C6 C7 Tb1 75.98(15)
C6 C7 H7 107.7
C6 C7 C8 138.2(2)
C8 C7 Tb1 74.53(15)
C8 C7 H7 113.9
Tb1 C8 H8 130.4
C1 C8 Tb1 77.08(15)
C1 C8 H8 110.1
C7 C8 Tb1 73.80(15)
C7 C8 C1 139.5(2)
C7 C8 H8 110.2
C1 C9 H9AA 108.4
C1 C9 H9AB 108.4
C1 C9 H9BC 108.5
C1 C9 H9BD 108.5
H9AA C9 H9AB 107.4
H9BC C9 H9BD 107.5
C10A C9 C1 115.6(3)
C10A C9 H9AA 108.4
C10A C9 H9AB 108.4
C10B C9 C1 115.0(3)
C10B C9 H9BC 108.5
C10B C9 H9BD 108.5
C9 C10A H10A 110.7
C9 C10A H10B 110.7
C9 C10A C11A 105.1(5)
H10A C10A H10B 108.8
C11A C10A H10A 110.7
C11A C10A H10B 110.7
C10A C11A H11A 109.3
C10A C11A H11B 109.3
H11A C11A H11B 108.0
C12 C11A C10A 111.5(4)
C12 C11A H11A 109.3
C12 C11A H11B 109.3
C9 C10B H10C 109.9
C9 C10B H10D 109.9
C9 C10B C11B 109.0(6)
H10C C10B H10D 108.3
C11B C10B H10C 109.9
C11B C10B H10D 109.9
C10B C11B H11C 110.1
C10B C11B H11D 110.1
H11C C11B H11D 108.5
C12 C11B C10B 107.8(5)
C12 C11B H11C 110.1
C12 C11B H11D 110.1
C2 C12 H12A 108.1
C2 C12 H12B 108.1
C2 C12 H12C 107.7
C2 C12 H12D 107.7
C11A C12 C2 116.6(4)
C11A C12 H12A 108.1
C11A C12 H12B 108.1
C11B C12 C2 118.3(4)
C11B C12 H12C 107.7
C11B C12 H12D 107.7
H12A C12 H12B 107.3
H12C C12 H12D 107.1
C5 C13 H13A 109.4
C5 C13 H13B 109.4
H13A C13 H13B 108.0
C14 C13 C5 111.3(2)
C14 C13 H13A 109.4
C14 C13 H13B 109.4
C13 C14 H14A 109.3
C13 C14 H14B 109.3
C13 C14 C15 111.8(2)
H14A C14 H14B 107.9
C15 C14 H14A 109.3
C15 C14 H14B 109.3
C14 C15 H15A 109.4
C14 C15 H15B 109.4
H15A C15 H15B 108.0
C16 C15 C14 111.4(2)
C16 C15 H15A 109.4
C16 C15 H15B 109.4
C6 C16 H16A 109.0
C6 C16 H16B 109.0
C15 C16 C6 113.0(2)
C15 C16 H16A 109.0
C15 C16 H16B 109.0
H16A C16 H16B 107.8
C18 C17 Tb1 73.34(15)
C18 C17 C24 129.4(2)
C18 C17 C25 119.2(2)
C18 C17 Li1 71.83(19)
C24 C17 Tb1 72.45(15)
C24 C17 C25 111.3(2)
C24 C17 Li1 89.1(2)
C25 C17 Tb1 129.94(17)
C25 C17 Li1 116.5(2)
Li1 C17 Tb1 113.44(15)
C17 C18 Tb1 76.18(15)
C17 C18 C19 129.5(2)
C17 C18 C28 119.4(2)
C17 C18 Li1 73.34(19)
C19 C18 Tb1 73.36(15)
C19 C18 C28 111.1(2)
C19 C18 Li1 84.7(2)
C28 C18 Tb1 127.85(18)
C28 C18 Li1 116.7(2)
Li1 C18 Tb1 115.44(15)
Tb1 C19 H19 131.7
C18 C19 Tb1 75.67(14)
C18 C19 H19 112.4
C18 C19 Li1 62.85(18)
C20 C19 Tb1 74.79(15)
C20 C19 C18 139.6(2)
C20 C19 H19 107.7
C20 C19 Li1 101.2(2)
Li1 C19 Tb1 107.40(14)
Li1 C19 H19 118.7
Tb1 C20 H20 132.1
C19 C20 Tb1 74.21(15)
C19 C20 H20 107.9
C21 C20 Tb1 76.16(15)
C21 C20 C19 140.4(2)
C21 C20 H20 111.5
C20 C21 Tb1 73.20(15)
C20 C21 C22 130.0(2)
C20 C21 C29 111.2(2)
C22 C21 Tb1 74.16(15)
C22 C21 C29 118.9(2)
C29 C21 Tb1 130.38(19)
C21 C22 Tb1 75.30(15)
C21 C22 C23 129.5(2)
C21 C22 C32 119.7(2)
C23 C22 Tb1 72.40(15)
C23 C22 C32 110.8(2)
C32 C22 Tb1 128.15(19)
Tb1 C23 H23 129.5
C22 C23 Tb1 76.61(15)
C22 C23 H23 114.5
C22 C23 C24 139.9(2)
C24 C23 Tb1 75.72(15)
C24 C23 H23 105.5
Tb1 C24 H24 131.0
Tb1 C24 Li1 103.92(13)
C17 C24 Tb1 76.85(15)
C17 C24 H24 114.7
C17 C24 Li1 59.76(17)
C23 C24 Tb1 73.14(15)
C23 C24 C17 140.4(2)
C23 C24 H24 104.5
C23 C24 Li1 103.4(2)
Li1 C24 H24 123.4
C17 C25 H25A 108.2
C17 C25 H25B 108.2
H25A C25 H25B 107.4
C26 C25 C17 116.2(2)
C26 C25 H25A 108.2
C26 C25 H25B 108.2
C25 C26 H26A 109.9
C25 C26 H26B 109.9
H26A C26 H26B 108.3
C27 C26 C25 108.9(2)
C27 C26 H26A 109.9
C27 C26 H26B 109.9
C26 C27 H27A 109.8
C26 C27 H27B 109.8
C26 C27 C28 109.4(2)
H27A C27 H27B 108.2
C28 C27 H27A 109.8
C28 C27 H27B 109.8
C18 C28 H28A 108.4
C18 C28 H28B 108.4
C27 C28 C18 115.6(2)
C27 C28 H28A 108.4
C27 C28 H28B 108.4
H28A C28 H28B 107.4
C21 C29 H29A 108.8
C21 C29 H29B 108.8
C21 C29 H29C 107.0
C21 C29 H29D 107.0
H29A C29 H29B 107.7
H29C C29 H29D 106.8
C30A C29 C21 113.9(3)
C30A C29 H29A 108.8
C30A C29 H29B 108.8
C30B C29 C21 121.1(5)
C30B C29 H29C 107.0
C30B C29 H29D 107.0
C29 C30A H30A 109.1
C29 C30A H30B 109.1
C29 C30A C31A 112.7(4)
H30A C30A H30B 107.8
C31A C30A H30A 109.1
C31A C30A H30B 109.1
C30A C31A H31A 110.4
C30A C31A H31B 110.4
C30A C31A C32 106.4(4)
H31A C31A H31B 108.6
C32 C31A H31A 110.4
C32 C31A H31B 110.4
C29 C30B H30C 110.7
C29 C30B H30D 110.7
C29 C30B C31B 105.1(6)
H30C C30B H30D 108.8
C31B C30B H30C 110.7
C31B C30B H30D 110.7
C30B C31B H31C 108.5
C30B C31B H31D 108.5
C30B C31B C32 115.2(7)
H31C C31B H31D 107.5
C32 C31B H31C 108.5
C32 C31B H31D 108.5
C22 C32 H32A 107.7
C22 C32 H32B 107.7
C22 C32 H32C 109.1
C22 C32 H32D 109.1
C31A C32 C22 118.2(3)
C31A C32 H32A 107.7
C31A C32 H32B 107.7
C31B C32 C22 112.5(5)
C31B C32 H32C 109.1
C31B C32 H32D 109.1
H32A C32 H32B 107.1
H32C C32 H32D 107.8
O1 C33 H33A 110.5
O1 C33 H33B 110.5
O1 C33 C34 106.0(2)
H33A C33 H33B 108.7
C34 C33 H33A 110.5
C34 C33 H33B 110.5
C33 C34 H34A 111.2
C33 C34 H34B 111.2
H34A C34 H34B 109.1
C35 C34 C33 102.7(3)
C35 C34 H34A 111.2
C35 C34 H34B 111.2
C34 C35 H35A 111.5
C34 C35 H35B 111.5
H35A C35 H35B 109.3
C36 C35 C34 101.4(2)
C36 C35 H35A 111.5
C36 C35 H35B 111.5
O1 C36 C35 104.9(2)
O1 C36 H36A 110.8
O1 C36 H36B 110.8
C35 C36 H36A 110.8
C35 C36 H36B 110.8
H36A C36 H36B 108.9
O2 C37 H37A 109.5
O2 C37 H37B 109.5
O2 C37 H37C 109.5
H37A C37 H37B 109.5
H37A C37 H37C 109.5
H37B C37 H37C 109.5
O2 C38 H38A 110.1
O2 C38 H38B 110.1
O2 C38 C39 107.8(3)
H38A C38 H38B 108.5
C39 C38 H38A 110.1
C39 C38 H38B 110.1
O3 C39 C38 108.1(3)
O3 C39 H39A 110.1
O3 C39 H39B 110.1
O3 C39 Li1 44.54(16)
C38 C39 H39A 110.1
C38 C39 H39B 110.1
C38 C39 Li1 77.9(2)
H39A C39 H39B 108.4
Li1 C39 H39A 153.3
Li1 C39 H39B 91.5
O3 C40 H40A 109.5
O3 C40 H40B 109.5
O3 C40 H40C 109.5
H40A C40 H40B 109.5
H40A C40 H40C 109.5
H40B C40 H40C 109.5
O1 Li1 O2 99.9(2)
O1 Li1 O3 99.4(2)
O1 Li1 C17 130.9(2)
O1 Li1 C18 138.4(3)
O1 Li1 C19 110.5(2)
O1 Li1 C24 100.4(2)
O1 Li1 C39 90.4(2)
O2 Li1 C17 128.0(2)
O2 Li1 C18 100.9(2)
O2 Li1 C19 94.41(19)
O2 Li1 C24 159.0(2)
O2 Li1 C39 56.69(15)
O3 Li1 O2 83.7(2)
O3 Li1 C17 96.4(2)
O3 Li1 C18 118.4(2)
O3 Li1 C19 149.9(2)
O3 Li1 C24 98.2(2)
O3 Li1 C39 30.18(12)
C17 Li1 C19 61.32(14)
C17 Li1 C24 31.13(10)
C17 Li1 C39 122.6(2)
C18 Li1 C17 34.83(11)
C18 Li1 C19 32.44(11)
C18 Li1 C24 59.73(14)
C18 Li1 C39 131.0(2)
C19 Li1 C24 73.49(14)
C19 Li1 C39 147.7(2)
C24 Li1 C39 128.3(2)
C52 Tb51 C51 31.08(8)
C52 Tb51 C55 83.67(10)
C52 Tb51 C69 170.67(9)
C53 Tb51 C51 58.63(9)
C53 Tb51 C52 31.11(9)
C53 Tb51 C54 31.38(9)
C53 Tb51 C55 60.41(9)
C53 Tb51 C56 81.60(9)
C53 Tb51 C58 77.85(9)
C53 Tb51 C69 158.13(9)
C53 Tb51 C70 128.70(9)
C53 Tb51 C73 100.78(8)
C53 Tb51 C74 118.15(9)
C54 Tb51 C51 80.51(9)
C54 Tb51 C52 60.18(9)
C54 Tb51 C55 31.11(9)
C54 Tb51 C56 58.95(9)
C54 Tb51 C69 128.98(9)
C54 Tb51 C70 105.97(9)
C54 Tb51 C73 119.51(8)
C54 Tb51 C74 146.03(9)
C55 Tb51 C51 91.68(9)
C55 Tb51 C69 104.21(10)
C56 Tb51 C51 84.24(10)
C56 Tb51 C52 92.72(10)
C56 Tb51 C55 31.13(9)
C56 Tb51 C69 91.70(10)
C56 Tb51 C70 96.06(10)
C56 Tb51 C73 171.02(9)
C56 Tb51 C74 153.40(9)
C57 Tb51 C51 60.61(9)
C57 Tb51 C52 81.51(9)
C57 Tb51 C53 87.05(9)
C57 Tb51 C54 78.16(9)
C57 Tb51 C55 58.98(9)
C57 Tb51 C56 31.62(9)
C57 Tb51 C58 31.53(9)
C57 Tb51 C69 98.13(9)
C57 Tb51 C70 116.70(9)
C57 Tb51 C73 156.31(9)
C57 Tb51 C74 125.99(9)
C58 Tb51 C51 31.12(9)
C58 Tb51 C52 58.77(9)
C58 Tb51 C54 85.96(9)
C58 Tb51 C55 80.71(9)
C58 Tb51 C56 60.79(10)
C58 Tb51 C69 116.94(9)
C58 Tb51 C70 144.13(9)
C58 Tb51 C73 128.12(9)
C58 Tb51 C74 103.81(9)
C69 Tb51 C51 141.72(9)
C70 Tb51 C51 172.65(8)
C70 Tb51 C52 155.83(8)
C70 Tb51 C55 92.32(10)
C70 Tb51 C69 31.00(8)
C70 Tb51 C73 75.65(9)
C73 Tb51 C51 104.43(9)
C73 Tb51 C52 93.65(9)
C73 Tb51 C55 143.88(9)
C73 Tb51 C69 82.93(9)
C74 Tb51 C51 91.28(9)
C74 Tb51 C52 96.86(9)
C74 Tb51 C55 175.03(9)
C74 Tb51 C69 75.73(9)
C74 Tb51 C70 85.18(9)
C74 Tb51 C73 31.22(8)
C83 O51 Li51 120.9(3)
C86 O51 C83 108.9(2)
C86 O51 Li51 128.5(3)
C87 O52 C88 113.3(3)
C87 O52 Li51 119.3(3)
C88 O52 Li51 105.1(3)
C89 O53 Li51 108.9(3)
C90 O53 C89 113.3(3)
C90 O53 Li51 131.9(3)
C52 C51 Tb51 74.08(16)
C52 C51 C59 114.6(3)
C58 C51 Tb51 72.42(16)
C58 C51 C52 130.9(3)
C58 C51 C59 114.4(2)
C59 C51 Tb51 131.4(2)
C51 C52 Tb51 74.84(16)
C51 C52 C62 114.5(3)
C53 C52 Tb51 72.69(16)
C53 C52 C51 131.1(3)
C53 C52 C62 114.3(3)
C62 C52 Tb51 129.3(2)
Tb51 C53 H53 127.8
C52 C53 Tb51 76.20(16)
C52 C53 H53 110.8
C52 C53 C54 138.7(3)
C54 C53 Tb51 74.74(16)
C54 C53 H53 110.1
Tb51 C54 H54 128.0
C53 C54 Tb51 73.88(16)
C53 C54 H54 108.3
C53 C54 C55 139.0(3)
C55 C54 Tb51 76.03(16)
C55 C54 H54 112.0
C54 C55 Tb51 72.86(16)
C54 C55 C56 131.1(3)
C54 C55 C63 112.4(3)
C56 C55 Tb51 73.12(16)
C56 C55 C63 116.3(3)
C63 C55 Tb51 130.3(2)
C55 C56 Tb51 75.75(17)
C55 C56 C57 130.9(3)
C55 C56 C66A 122.6(4)
C55 C56 C66B 110.6(5)
C57 C56 Tb51 72.61(16)
C57 C56 C66A 106.2(3)
C57 C56 C66B 117.9(4)
C66A C56 Tb51 136.4(5)
C66B C56 Tb51 122.6(3)
Tb51 C57 H57 128.9
C56 C57 Tb51 75.77(16)
C56 C57 H57 113.9
C58 C57 Tb51 75.23(15)
C58 C57 C56 138.6(3)
C58 C57 H57 107.2
Tb51 C58 H58 131.0
C51 C58 Tb51 76.46(16)
C51 C58 H58 107.0
C57 C58 Tb51 73.24(16)
C57 C58 C51 139.1(3)
C57 C58 H58 113.5
C51 C59 H59A 108.7
C51 C59 H59B 108.7
H59A C59 H59B 107.6
C60 C59 C51 114.2(3)
C60 C59 H59A 108.7
C60 C59 H59B 108.7
C59 C60 H60A 109.2
C59 C60 H60B 109.2
C59 C60 C61 112.2(3)
H60A C60 H60B 107.9
C61 C60 H60A 109.2
C61 C60 H60B 109.2
C60 C61 H61A 108.6
C60 C61 H61B 108.6
H61A C61 H61B 107.6
C62 C61 C60 114.7(3)
C62 C61 H61A 108.6
C62 C61 H61B 108.6
C52 C62 H62A 108.5
C52 C62 H62B 108.5
C61 C62 C52 115.0(3)
C61 C62 H62A 108.5
C61 C62 H62B 108.5
H62A C62 H62B 107.5
C55 C63 H63A 108.4
C55 C63 H63B 108.4
H63A C63 H63B 107.5
C64 C63 C55 115.3(3)
C64 C63 H63A 108.4
C64 C63 H63B 108.4
C63 C64 H64A 111.9
C63 C64 H64B 111.9
C63 C64 H64C 107.5
C63 C64 H64D 107.5
C63 C64 C65A 99.6(4)
C63 C64 C65B 119.1(4)
H64A C64 H64B 109.6
H64C C64 H64D 107.0
C65A C64 H64A 111.9
C65A C64 H64B 111.9
C65B C64 H64C 107.5
C65B C64 H64D 107.5
C64 C65A H65A 108.5
C64 C65A H65B 108.5
H65A C65A H65B 107.5
C66A C65A C64 115.2(7)
C66A C65A H65A 108.5
C66A C65A H65B 108.5
C56 C66A H66A 109.8
C56 C66A H66B 109.8
C65A C66A C56 109.5(5)
C65A C66A H66A 109.8
C65A C66A H66B 109.8
H66A C66A H66B 108.2
C64 C65B H65C 110.8
C64 C65B H65D 110.8
H65C C65B H65D 108.9
C66B C65B C64 104.6(6)
C66B C65B H65C 110.8
C66B C65B H65D 110.8
C56 C66B H66C 108.5
C56 C66B H66D 108.5
C65B C66B C56 114.9(6)
C65B C66B H66C 108.5
C65B C66B H66D 108.5
H66C C66B H66D 107.5
C68 C67 Tb51 75.94(16)
C68 C67 C74 129.3(3)
C68 C67 C75 120.1(2)
C68 C67 Li51 88.2(2)
C74 C67 Tb51 72.08(15)
C74 C67 C75 110.6(3)
C74 C67 Li51 70.9(2)
C75 C67 Tb51 131.01(19)
C75 C67 Li51 112.5(2)
Li51 C67 Tb51 114.04(17)
Tb51 C68 Li51 102.71(15)
C67 C68 Tb51 73.70(15)
C67 C68 C69 130.6(2)
C67 C68 C78 118.2(3)
C67 C68 Li51 60.6(2)
C69 C68 Tb51 72.48(16)
C69 C68 C78 111.0(3)
C69 C68 Li51 93.4(2)
C78 C68 Tb51 129.8(2)
C78 C68 Li51 126.1(2)
Tb51 C69 H69 124.5
C68 C69 Tb51 76.85(16)
C68 C69 H69 107.2
C70 C69 Tb51 73.65(16)
C70 C69 C68 140.5(3)
C70 C69 H69 111.1
Tb51 C70 H70 124.8
C69 C70 Tb51 75.35(16)
C69 C70 H70 110.5
C69 C70 C71 138.8(3)
C71 C70 Tb51 76.24(16)
C71 C70 H70 110.1
C70 C71 Tb51 72.82(15)
C70 C71 C79 111.2(2)
C72 C71 Tb51 76.05(15)
C72 C71 C70 130.0(3)
C72 C71 C79 118.8(2)
C79 C71 Tb51 131.59(19)
C71 C72 Tb51 73.63(15)
C71 C72 C73 130.4(2)
C71 C72 C82 119.6(2)
C73 C72 Tb51 72.33(15)
C73 C72 C82 109.8(2)
C82 C72 Tb51 129.07(19)
Tb51 C73 H73 126.9
C72 C73 Tb51 77.01(15)
C72 C73 H73 113.5
C74 C73 Tb51 73.35(15)
C74 C73 C72 140.3(3)
C74 C73 H73 105.4
Tb51 C74 H74 125.3
C67 C74 Tb51 76.86(16)
C67 C74 H74 109.9
C67 C74 Li51 74.0(2)
C73 C74 Tb51 75.43(16)
C73 C74 C67 139.2(3)
C73 C74 H74 110.5
C73 C74 Li51 93.3(2)
Li51 C74 Tb51 117.8(2)
Li51 C74 H74 116.1
C67 C75 H75A 108.1
C67 C75 H75B 108.1
H75A C75 H75B 107.3
C76 C75 C67 116.6(3)
C76 C75 H75A 108.1
C76 C75 H75B 108.1
C75 C76 H76A 109.6
C75 C76 H76B 109.6
H76A C76 H76B 108.1
C77 C76 C75 110.1(3)
C77 C76 H76A 109.6
C77 C76 H76B 109.6
C76 C77 H77A 109.4
C76 C77 H77B 109.4
C76 C77 C78 111.0(3)
H77A C77 H77B 108.0
C78 C77 H77A 109.4
C78 C77 H77B 109.4
C68 C78 H78A 108.4
C68 C78 H78B 108.4
C77 C78 C68 115.3(3)
C77 C78 H78A 108.4
C77 C78 H78B 108.4
H78A C78 H78B 107.5
C71 C79 H79A 108.5
C71 C79 H79B 108.5
H79A C79 H79B 107.5
C80 C79 C71 114.9(2)
C80 C79 H79A 108.5
C80 C79 H79B 108.5
C79 C80 H80A 109.9
C79 C80 H80B 109.9
H80A C80 H80B 108.3
C81 C80 C79 109.1(3)
C81 C80 H80A 109.9
C81 C80 H80B 109.9
C80 C81 H81A 110.0
C80 C81 H81B 110.0
C80 C81 C82 108.6(2)
H81A C81 H81B 108.3
C82 C81 H81A 110.0
C82 C81 H81B 110.0
C72 C82 H82A 108.2
C72 C82 H82B 108.2
C81 C82 C72 116.5(2)
C81 C82 H82A 108.2
C81 C82 H82B 108.2
H82A C82 H82B 107.3
O51 C83 H83A 110.4
O51 C83 H83B 110.4
O51 C83 C84 106.8(3)
H83A C83 H83B 108.6
C84 C83 H83A 110.4
C84 C83 H83B 110.4
C83 C84 H84A 111.4
C83 C84 H84B 111.4
C83 C84 C85 101.7(3)
H84A C84 H84B 109.3
C85 C84 H84A 111.4
C85 C84 H84B 111.4
C84 C85 H85A 111.4
C84 C85 H85B 111.4
H85A C85 H85B 109.3
C86 C85 C84 101.7(3)
C86 C85 H85A 111.4
C86 C85 H85B 111.4
O51 C86 C85 105.7(3)
O51 C86 H86A 110.6
O51 C86 H86B 110.6
C85 C86 H86A 110.6
C85 C86 H86B 110.6
H86A C86 H86B 108.7
O52 C87 H87A 109.5
O52 C87 H87B 109.5
O52 C87 H87C 109.5
H87A C87 H87B 109.5
H87A C87 H87C 109.5
H87B C87 H87C 109.5
O52 C88 H88A 110.0
O52 C88 H88B 110.0
O52 C88 C89 108.5(3)
O52 C88 Li51 44.3(2)
H88A C88 H88B 108.4
C89 C88 H88A 110.0
C89 C88 H88B 110.0
C89 C88 Li51 77.2(2)
Li51 C88 H88A 93.1
Li51 C88 H88B 152.3
O53 C89 C88 108.5(3)
O53 C89 H89A 110.0
O53 C89 H89B 110.0
C88 C89 H89A 110.0
C88 C89 H89B 110.0
H89A C89 H89B 108.4
O53 C90 H90A 109.5
O53 C90 H90B 109.5
O53 C90 H90C 109.5
H90A C90 H90B 109.5
H90A C90 H90C 109.5
H90B C90 H90C 109.5
O51 Li51 O52 100.1(3)
O51 Li51 O53 97.3(3)
O51 Li51 C67 146.4(3)
O51 Li51 C68 128.9(3)
O51 Li51 C74 121.6(3)
O51 Li51 C88 90.3(2)
O52 Li51 O53 84.8(3)
O52 Li51 C67 102.7(3)
O52 Li51 C68 85.8(2)
O52 Li51 C74 136.7(3)
O52 Li51 C88 30.59(15)
O53 Li51 C67 109.0(3)
O53 Li51 C68 133.8(3)
O53 Li51 C74 99.6(3)
O53 Li51 C88 57.08(19)
C67 Li51 C68 31.18(12)
C67 Li51 C88 121.3(2)
C74 Li51 C67 35.09(13)
C74 Li51 C68 60.19(16)
C74 Li51 C88 144.2(3)
C88 Li51 C68 114.1(2)

loop_
_geom_bond_atom_site_label_1
_geom_bond_atom_site_label_2
_geom_bond_distance
Tb1 C1 2.669(3)
Tb1 C2 2.658(3)
Tb1 C3 2.605(3)
Tb1 C4 2.632(3)
Tb1 C5 2.671(3)
Tb1 C6 2.633(3)
Tb1 C7 2.590(3)
Tb1 C8 2.599(3)
Tb1 C19 2.651(3)
Tb1 C20 2.659(3)
Tb1 C23 2.628(3)
Tb1 C24 2.661(3)
O1 C33 1.448(3)
O1 C36 1.437(3)
O1 Li1 1.933(5)
O2 C37 1.419(4)
O2 C38 1.434(4)
O2 Li1 2.035(5)
O3 C39 1.437(4)
O3 C40 1.428(4)
O3 Li1 2.004(5)
C1 C2 1.414(4)
C1 C8 1.420(4)
C1 C9 1.536(4)
C2 C3 1.420(4)
C2 C12 1.538(3)
C3 H3 0.8983
C3 C4 1.412(4)
C4 H4 0.9108
C4 C5 1.411(4)
C5 C6 1.422(4)
C5 C13 1.528(4)
C6 C7 1.413(4)
C6 C16 1.529(3)
C7 H7 0.9050
C7 C8 1.416(4)
C8 H8 0.9219
C9 H9AA 0.9900
C9 H9AB 0.9900
C9 H9BC 0.9900
C9 H9BD 0.9900
C9 C10A 1.513(5)
C9 C10B 1.528(5)
C10A H10A 0.9900
C10A H10B 0.9900
C10A C11A 1.530(6)
C11A H11A 0.9900
C11A H11B 0.9900
C11A C12 1.485(5)
C10B H10C 0.9900
C10B H10D 0.9900
C10B C11B 1.532(7)
C11B H11C 0.9900
C11B H11D 0.9900
C11B C12 1.486(5)
C12 H12A 0.9900
C12 H12B 0.9900
C12 H12C 0.9900
C12 H12D 0.9900
C13 H13A 0.9900
C13 H13B 0.9900
C13 C14 1.524(4)
C14 H14A 0.9900
C14 H14B 0.9900
C14 C15 1.534(4)
C15 H15A 0.9900
C15 H15B 0.9900
C15 C16 1.527(4)
C16 H16A 0.9900
C16 H16B 0.9900
C17 C18 1.420(4)
C17 C24 1.425(4)
C17 C25 1.535(4)
C17 Li1 2.381(5)
C18 C19 1.424(4)
C18 C28 1.545(4)
C18 Li1 2.362(5)
C19 H19 0.9534
C19 C20 1.419(4)
C19 Li1 2.643(5)
C20 H20 0.9157
C20 C21 1.415(4)
C21 C22 1.417(4)
C21 C29 1.537(4)
C22 C23 1.419(4)
C22 C32 1.535(4)
C23 H23 0.8995
C23 C24 1.420(4)
C24 H24 0.9252
C24 Li1 2.756(5)
C25 H25A 0.9900
C25 H25B 0.9900
C25 C26 1.519(4)
C26 H26A 0.9900
C26 H26B 0.9900
C26 C27 1.506(4)
C27 H27A 0.9900
C27 H27B 0.9900
C27 C28 1.527(4)
C28 H28A 0.9900
C28 H28B 0.9900
C29 H29A 0.9900
C29 H29B 0.9900
C29 H29C 0.9900
C29 H29D 0.9900
C29 C30A 1.506(5)
C29 C30B 1.492(6)
C30A H30A 0.9900
C30A H30B 0.9900
C30A C31A 1.512(6)
C31A H31A 0.9900
C31A H31B 0.9900
C31A C32 1.516(5)
C30B H30C 0.9900
C30B H30D 0.9900
C30B C31B 1.511(6)
C31B H31C 0.9900
C31B H31D 0.9900
C31B C32 1.532(6)
C32 H32A 0.9900
C32 H32B 0.9900
C32 H32C 0.9900
C32 H32D 0.9900
C33 H33A 0.9900
C33 H33B 0.9900
C33 C34 1.522(4)
C34 H34A 0.9900
C34 H34B 0.9900
C34 C35 1.521(4)
C35 H35A 0.9900
C35 H35B 0.9900
C35 C36 1.505(4)
C36 H36A 0.9900
C36 H36B 0.9900
C37 H37A 0.9800
C37 H37B 0.9800
C37 H37C 0.9800
C38 H38A 0.9900
C38 H38B 0.9900
C38 C39 1.489(5)
C39 H39A 0.9900
C39 H39B 0.9900
C39 Li1 2.757(6)
C40 H40A 0.9800
C40 H40B 0.9800
C40 H40C 0.9800
Tb51 C51 2.664(3)
Tb51 C52 2.655(3)
Tb51 C53 2.610(3)
Tb51 C54 2.621(3)
Tb51 C55 2.661(3)
Tb51 C56 2.627(3)
Tb51 C57 2.587(3)
Tb51 C58 2.612(3)
Tb51 C69 2.662(3)
Tb51 C70 2.640(3)
Tb51 C73 2.654(3)
Tb51 C74 2.628(3)
O51 C83 1.440(4)
O51 C86 1.428(4)
O51 Li51 1.938(6)
O52 C87 1.408(5)
O52 C88 1.440(5)
O52 Li51 1.976(6)
O53 C89 1.416(4)
O53 C90 1.406(5)
O53 Li51 2.003(7)
C51 C52 1.425(4)
C51 C58 1.416(4)
C51 C59 1.540(4)
C52 C53 1.412(4)
C52 C62 1.535(4)
C53 H53 0.9277
C53 C54 1.414(4)
C54 H54 0.9661
C54 C55 1.417(4)
C55 C56 1.420(4)
C55 C63 1.533(4)
C56 C57 1.421(4)
C56 C66A 1.541(5)
C56 C66B 1.548(5)
C57 H57 0.9947
C57 C58 1.413(4)
C58 H58 0.9271
C59 H59A 0.9900
C59 H59B 0.9900
C59 C60 1.492(5)
C60 H60A 0.9900
C60 H60B 0.9900
C60 C61 1.521(5)
C61 H61A 0.9900
C61 H61B 0.9900
C61 C62 1.475(5)
C62 H62A 0.9900
C62 H62B 0.9900
C63 H63A 0.9900
C63 H63B 0.9900
C63 C64 1.485(5)
C64 H64A 0.9900
C64 H64B 0.9900
C64 H64C 0.9900
C64 H64D 0.9900
C64 C65A 1.551(6)
C64 C65B 1.526(6)
C65A H65A 0.9900
C65A H65B 0.9900
C65A C66A 1.521(7)
C66A H66A 0.9900
C66A H66B 0.9900
C65B H65C 0.9900
C65B H65D 0.9900
C65B C66B 1.525(7)
C66B H66C 0.9900
C66B H66D 0.9900
C67 C68 1.416(4)
C67 C74 1.425(4)
C67 C75 1.539(4)
C67 Li51 2.383(6)
C68 C69 1.424(4)
C68 C78 1.539(4)
C68 Li51 2.734(7)
C69 H69 0.9248
C69 C70 1.417(4)
C70 H70 1.0277
C70 C71 1.420(4)
C71 C72 1.412(4)
C71 C79 1.537(4)
C72 C73 1.421(4)
C72 C82 1.539(4)
C73 H73 0.9498
C73 C74 1.422(4)
C74 H74 0.9553
C74 Li51 2.342(6)
C75 H75A 0.9900
C75 H75B 0.9900
C75 C76 1.499(5)
C76 H76A 0.9900
C76 H76B 0.9900
C76 C77 1.478(6)
C77 H77A 0.9900
C77 H77B 0.9900
C77 C78 1.519(5)
C78 H78A 0.9900
C78 H78B 0.9900
C79 H79A 0.9900
C79 H79B 0.9900
C79 C80 1.515(4)
C80 H80A 0.9900
C80 H80B 0.9900
C80 C81 1.509(5)
C81 H81A 0.9900
C81 H81B 0.9900
C81 C82 1.512(4)
C82 H82A 0.9900
C82 H82B 0.9900
C83 H83A 0.9900
C83 H83B 0.9900
C83 C84 1.506(5)
C84 H84A 0.9900
C84 H84B 0.9900
C84 C85 1.524(5)
C85 H85A 0.9900
C85 H85B 0.9900
C85 C86 1.495(5)
C86 H86A 0.9900
C86 H86B 0.9900
C87 H87A 0.9800
C87 H87B 0.9800
C87 H87C 0.9800
C88 H88A 0.9900
C88 H88B 0.9900
C88 C89 1.480(6)
C88 Li51 2.731(7)
C89 H89A 0.9900
C89 H89B 0.9900
C90 H90A 0.9800
C90 H90B 0.9800
C90 H90C 0.9800

loop_
_geom_torsion_atom_site_label_1
_geom_torsion_atom_site_label_2
_geom_torsion_atom_site_label_3
_geom_torsion_atom_site_label_4
_geom_torsion
Tb1 C1 C2 C3 49.9(3)
Tb1 C1 C2 C12 -128.4(3)
Tb1 C1 C8 C7 -44.9(3)
Tb1 C1 C9 C10A 118.0(3)
Tb1 C1 C9 C10B 73.3(5)
Tb1 C2 C3 C4 47.6(4)
Tb1 C2 C12 C11A -88.0(5)
Tb1 C2 C12 C11B -112.1(5)
Tb1 C3 C4 C5 43.7(4)
Tb1 C4 C5 C6 47.5(3)
Tb1 C4 C5 C13 -129.0(2)
Tb1 C5 C6 C7 51.3(3)
Tb1 C5 C6 C16 -123.9(2)
Tb1 C5 C13 C14 137.6(2)
Tb1 C6 C7 C8 46.3(3)
Tb1 C6 C16 C15 -143.5(2)
Tb1 C7 C8 C1 45.7(4)
Tb1 C17 C18 C19 54.2(3)
Tb1 C17 C18 C28 -125.9(2)
Tb1 C17 C18 Li1 122.36(14)
Tb1 C17 C24 C23 -41.5(4)
Tb1 C17 C24 Li1 -114.97(14)
Tb1 C17 C25 C26 108.7(3)
Tb1 C18 C19 C20 44.0(3)
Tb1 C18 C19 Li1 118.54(14)
Tb1 C18 C28 C27 -80.0(3)
Tb1 C19 C20 C21 43.0(4)
Tb1 C20 C21 C22 51.3(3)
Tb1 C20 C21 C29 -127.5(2)
Tb1 C21 C22 C23 51.6(3)
Tb1 C21 C22 C32 -125.8(3)
Tb1 C21 C29 C30A 73.5(4)
Tb1 C21 C29 C30B 105.3(6)
Tb1 C22 C23 C24 47.5(4)
Tb1 C22 C32 C31A -109.8(4)
Tb1 C22 C32 C31B -78.1(5)
Tb1 C23 C24 C17 42.4(4)
Tb1 C23 C24 Li1 100.74(14)
O1 C33 C34 C35 -23.5(4)
O2 C38 C39 O3 55.6(3)
O2 C38 C39 Li1 22.5(2)
C1 C2 C3 Tb1 -50.9(3)
C1 C2 C3 C4 -3.3(6)
C1 C2 C12 C11A 6.9(5)
C1 C2 C12 C11B -17.2(6)
C1 C9 C10A C11A -54.9(5)
C1 C9 C10B C11B 52.5(7)
C2 C1 C8 Tb1 48.1(3)
C2 C1 C8 C7 3.2(6)
C2 C1 C9 C10A 22.5(4)
C2 C1 C9 C10B -22.3(5)
C2 C3 C4 Tb1 -47.8(4)
C2 C3 C4 C5 -4.1(6)
C3 C2 C12 C11A -171.7(4)
C3 C2 C12 C11B 164.2(5)
C3 C4 C5 Tb1 -43.0(3)
C3 C4 C5 C6 4.5(6)
C3 C4 C5 C13 -172.0(3)
C4 C5 C6 Tb1 -47.6(3)
C4 C5 C6 C7 3.7(5)
C4 C5 C6 C16 -171.4(3)
C4 C5 C13 C14 -133.5(3)
C5 C6 C7 Tb1 -52.5(3)
C5 C6 C7 C8 -6.2(6)
C5 C6 C16 C15 -53.8(3)
C5 C13 C14 C15 -56.2(3)
C6 C5 C13 C14 49.3(3)
C6 C7 C8 Tb1 -46.7(3)
C6 C7 C8 C1 -1.0(6)
C7 C6 C16 C15 130.3(3)
C8 C1 C2 Tb1 -47.2(3)
C8 C1 C2 C3 2.7(5)
C8 C1 C2 C12 -175.6(3)
C8 C1 C9 C10A -158.2(3)
C8 C1 C9 C10B 157.0(4)
C9 C1 C2 Tb1 131.9(2)
C9 C1 C2 C3 -178.2(3)
C9 C1 C2 C12 3.6(4)
C9 C1 C8 Tb1 -131.1(2)
C9 C1 C8 C7 -176.0(3)
C9 C10A C11A C12 64.6(7)
C9 C10B C11B C12 -63.2(9)
C10A C11A C12 C2 -42.4(8)
C10B C11B C12 C2 46.8(9)
C12 C2 C3 Tb1 127.5(2)
C12 C2 C3 C4 175.1(3)
C13 C5 C6 Tb1 129.0(2)
C13 C5 C6 C7 -179.7(3)
C13 C5 C6 C16 5.1(3)
C13 C14 C15 C16 8.8(4)
C14 C15 C16 C6 44.6(4)
C16 C6 C7 Tb1 122.7(2)
C16 C6 C7 C8 168.9(3)
C17 C18 C19 Tb1 -55.3(3)
C17 C18 C19 C20 -11.2(6)
C17 C18 C19 Li1 63.3(3)
C17 C18 C28 C27 15.2(4)
C17 C25 C26 C27 -49.0(3)
C18 C17 C24 Tb1 49.6(3)
C18 C17 C24 C23 8.1(6)
C18 C17 C24 Li1 -65.4(3)
C18 C17 C25 C26 16.4(4)
C18 C19 C20 Tb1 -44.3(3)
C18 C19 C20 C21 -1.2(6)
C19 C18 C28 C27 -164.9(2)
C19 C20 C21 Tb1 -42.6(4)
C19 C20 C21 C22 8.8(6)
C19 C20 C21 C29 -170.1(3)
C20 C21 C22 Tb1 -51.0(3)
C20 C21 C22 C23 0.6(5)
C20 C21 C22 C32 -176.8(3)
C20 C21 C29 C30A 159.1(3)
C20 C21 C29 C30B -169.1(6)
C21 C22 C23 Tb1 -52.7(3)
C21 C22 C23 C24 -5.2(6)
C21 C22 C32 C31A -15.4(5)
C21 C22 C32 C31B 16.3(6)
C21 C29 C30A C31A 52.1(6)
C21 C29 C30B C31B -40.8(11)
C22 C21 C29 C30A -19.9(4)
C22 C21 C29 C30B 11.9(7)
C22 C23 C24 Tb1 -47.7(4)
C22 C23 C24 C17 -5.3(7)
C22 C23 C24 Li1 53.0(4)
C23 C22 C32 C31A 166.7(3)
C23 C22 C32 C31B -161.6(5)
C24 C17 C18 Tb1 -49.2(3)
C24 C17 C18 C19 4.9(5)
C24 C17 C18 C28 -175.2(3)
C24 C17 C18 Li1 73.1(3)
C24 C17 C25 C26 -166.8(2)
C25 C17 C18 Tb1 126.9(2)
C25 C17 C18 C19 -178.9(3)
C25 C17 C18 C28 1.0(4)
C25 C17 C18 Li1 -110.7(3)
C25 C17 C24 Tb1 -126.8(2)
C25 C17 C24 C23 -168.3(3)
C25 C17 C24 Li1 118.2(2)
C25 C26 C27 C28 63.6(3)
C26 C27 C28 C18 -47.9(3)
C28 C18 C19 Tb1 124.8(2)
C28 C18 C19 C20 168.9(3)
C28 C18 C19 Li1 -116.6(2)
C29 C21 C22 Tb1 127.8(2)
C29 C21 C22 C23 179.4(3)
C29 C21 C22 C32 1.9(4)
C29 C30A C31A C32 -62.4(6)
C29 C30B C31B C32 60.3(13)
C30A C31A C32 C22 43.9(6)
C30B C31B C32 C22 -50.3(10)
C32 C22 C23 Tb1 124.9(2)
C32 C22 C23 C24 172.4(3)
C33 O1 C36 C35 24.6(3)
C33 C34 C35 C36 37.2(3)
C34 C35 C36 O1 -38.3(3)
C36 O1 C33 C34 -0.4(3)
C37 O2 C38 C39 169.9(3)
C40 O3 C39 C38 178.2(3)
C40 O3 C39 Li1 -132.2(3)
Li1 O1 C33 C34 170.1(3)
Li1 O1 C36 C35 -144.5(3)
Li1 O2 C38 C39 -32.4(3)
Li1 O3 C39 C38 -49.6(3)
Li1 C17 C18 Tb1 -122.36(14)
Li1 C17 C18 C19 -68.2(3)
Li1 C17 C18 C28 111.7(3)
Li1 C17 C24 Tb1 114.97(14)
Li1 C17 C24 C23 73.5(4)
Li1 C17 C25 C26 -66.7(3)
Li1 C18 C19 Tb1 -118.54(14)
Li1 C18 C19 C20 -74.5(4)
Li1 C18 C28 C27 100.3(3)
Li1 C19 C20 Tb1 -105.20(14)
Li1 C19 C20 C21 -62.2(4)
Tb51 C51 C52 C53 49.8(3)
Tb51 C51 C52 C62 -126.6(3)
Tb51 C51 C58 C57 -43.1(4)
Tb51 C51 C59 C60 136.0(3)
Tb51 C52 C53 C54 46.3(4)
Tb51 C52 C62 C61 -136.6(3)
Tb51 C53 C54 C55 44.3(4)
Tb51 C54 C55 C56 47.7(3)
Tb51 C54 C55 C63 -127.2(3)
Tb51 C55 C56 C57 51.1(3)
Tb51 C55 C56 C66A -136.4(6)
Tb51 C55 C56 C66B -119.9(4)
Tb51 C55 C63 C64 127.1(3)
Tb51 C56 C57 C58 46.7(4)
Tb51 C56 C66A C65A -90.5(10)
Tb51 C56 C66B C65B -144.8(5)
Tb51 C57 C58 C51 43.9(4)
Tb51 C67 C68 C69 48.4(3)
Tb51 C67 C68 C78 -126.9(3)
Tb51 C67 C68 Li51 115.33(16)
Tb51 C67 C74 C73 -48.3(4)
Tb51 C67 C74 Li51 -124.42(18)
Tb51 C67 C75 C76 81.8(4)
Tb51 C68 C69 C70 42.5(4)
Tb51 C68 C78 C77 -111.2(3)
Tb51 C69 C70 C71 47.8(4)
Tb51 C70 C71 C72 53.9(3)
Tb51 C70 C71 C79 -128.7(2)
Tb51 C71 C72 C73 48.3(3)
Tb51 C71 C72 C82 -126.1(2)
Tb51 C71 C79 C80 74.4(3)
Tb51 C72 C73 C74 42.4(4)
Tb51 C72 C82 C81 -109.5(3)
Tb51 C73 C74 C67 48.7(4)
Tb51 C73 C74 Li51 117.91(19)
O51 C83 C84 C85 26.7(4)
O52 C88 C89 O53 -53.7(4)
C51 C52 C53 Tb51 -50.6(3)
C51 C52 C53 C54 -4.2(6)
C51 C52 C62 C61 -46.5(4)
C51 C59 C60 C61 -49.2(5)
C52 C51 C58 Tb51 49.0(3)
C52 C51 C58 C57 5.9(6)
C52 C51 C59 C60 45.9(4)
C52 C53 C54 Tb51 -46.7(4)
C52 C53 C54 C55 -2.5(7)
C53 C52 C62 C61 136.5(3)
C53 C54 C55 Tb51 -43.7(4)
C53 C54 C55 C56 4.0(6)
C53 C54 C55 C63 -171.0(4)
C54 C55 C56 Tb51 -47.7(3)
C54 C55 C56 C57 3.4(6)
C54 C55 C56 C66A 175.9(6)
C54 C55 C56 C66B -167.6(4)
C54 C55 C63 C64 -146.8(3)
C55 C56 C57 Tb51 -52.2(3)
C55 C56 C57 C58 -5.5(6)
C55 C56 C66A C65A 13.8(12)
C55 C56 C66B C65B -58.9(8)
C55 C63 C64 C65A -62.7(5)
C55 C63 C64 C65B -35.7(6)
C56 C55 C63 C64 37.4(5)
C56 C57 C58 Tb51 -46.9(4)
C56 C57 C58 C51 -3.0(7)
C57 C56 C66A C65A -172.1(8)
C57 C56 C66B C65B 128.8(7)
C58 C51 C52 Tb51 -48.5(3)
C58 C51 C52 C53 1.4(5)
C58 C51 C52 C62 -175.1(3)
C58 C51 C59 C60 -136.4(3)
C59 C51 C52 Tb51 128.7(2)
C59 C51 C52 C53 178.5(3)
C59 C51 C52 C62 2.1(4)
C59 C51 C58 Tb51 -128.2(2)
C59 C51 C58 C57 -171.2(3)
C59 C60 C61 C62 5.2(6)
C60 C61 C62 C52 42.1(5)
C62 C52 C53 Tb51 125.9(3)
C62 C52 C53 C54 172.2(3)
C63 C55 C56 Tb51 127.2(3)
C63 C55 C56 C57 178.3(3)
C63 C55 C56 C66A -9.2(7)
C63 C55 C56 C66B 7.2(5)
C63 C64 C65A C66A 69.7(9)
C63 C64 C65B C66B -10.3(8)
C64 C65A C66A C56 -46.3(13)
C64 C65B C66B C56 58.3(10)
C66A C56 C57 Tb51 134.4(5)
C66A C56 C57 C58 -178.9(6)
C66B C56 C57 Tb51 118.3(4)
C66B C56 C57 C58 165.0(5)
C67 C68 C69 Tb51 -48.8(3)
C67 C68 C69 C70 -6.3(6)
C67 C68 C78 C77 -19.3(4)
C67 C75 C76 C77 44.9(4)
C68 C67 C74 Tb51 53.5(3)
C68 C67 C74 C73 5.2(6)
C68 C67 C74 Li51 -70.9(3)
C68 C67 C75 C76 -15.7(4)
C68 C69 C70 Tb51 -43.3(4)
C68 C69 C70 C71 4.5(7)
C69 C68 C78 C77 164.5(3)
C69 C70 C71 Tb51 -47.6(4)
C69 C70 C71 C72 6.4(6)
C69 C70 C71 C79 -176.3(3)
C70 C71 C72 Tb51 -52.7(3)
C70 C71 C72 C73 -4.4(5)
C70 C71 C72 C82 -178.8(3)
C70 C71 C79 C80 159.8(3)
C71 C72 C73 Tb51 -48.8(3)
C71 C72 C73 C74 -6.3(6)
C71 C72 C82 C81 -17.0(4)
C71 C79 C80 C81 52.8(3)
C72 C71 C79 C80 -22.5(4)
C72 C73 C74 Tb51 -43.3(4)
C72 C73 C74 C67 5.4(7)
C72 C73 C74 Li51 74.6(4)
C73 C72 C82 C81 167.6(3)
C74 C67 C68 Tb51 -52.0(3)
C74 C67 C68 C69 -3.6(5)
C74 C67 C68 C78 -178.9(3)
C74 C67 C68 Li51 63.3(3)
C74 C67 C75 C76 165.5(3)
C75 C67 C68 Tb51 129.5(3)
C75 C67 C68 C69 178.0(3)
C75 C67 C68 C78 2.6(4)
C75 C67 C68 Li51 -115.1(3)
C75 C67 C74 Tb51 -128.0(2)
C75 C67 C74 C73 -176.3(3)
C75 C67 C74 Li51 107.6(3)
C75 C76 C77 C78 -61.1(4)
C76 C77 C78 C68 49.1(4)
C78 C68 C69 Tb51 126.8(2)
C78 C68 C69 C70 169.3(4)
C79 C71 C72 Tb51 130.1(2)
C79 C71 C72 C73 178.4(3)
C79 C71 C72 C82 4.0(4)
C79 C80 C81 C82 -63.9(3)
C80 C81 C82 C72 46.8(4)
C82 C72 C73 Tb51 126.0(2)
C82 C72 C73 C74 168.5(3)
C83 O51 C86 C85 -19.7(4)
C83 C84 C85 C86 -37.4(4)
C84 C85 C86 O51 35.7(4)
C86 O51 C83 C84 -4.9(4)
C87 O52 C88 C89 179.2(3)
C87 O52 C88 Li51 131.9(3)
C90 O53 C89 C88 -172.1(3)
Li51 O51 C83 C84 -171.1(3)
Li51 O51 C86 C85 145.1(3)
Li51 O52 C88 C89 47.2(4)
Li51 O53 C89 C88 31.7(4)
Li51 C67 C68 Tb51 -115.33(16)
Li51 C67 C68 C69 -66.9(4)
Li51 C67 C68 C78 117.7(3)
Li51 C67 C74 Tb51 124.42(18)
Li51 C67 C74 C73 76.1(4)
Li51 C67 C75 C76 -117.3(3)
Li51 C68 C69 Tb51 -102.25(15)
Li51 C68 C69 C70 -59.8(4)
Li51 C68 C78 C77 53.4(4)
Li51 C88 C89 O53 -22.0(3)
